data_1576631
loop_
_publ_author_name
'Weber, Marco'
'Kar, Sourav'
'Joos, Pia'
'Dewhurst, Rian D.'
'Braunschweig, Holger'

_publ_section_title
;
 N-H/P-H bond activation of ammonia, amines and phosphines at a transient
 borylene.
;
_journal_issue 16
_journal_name_full 'Chemical science'
_journal_page_first 8189
_journal_page_last 8196
_journal_paper_doi 10.1039/d6sc00526h
_journal_volume 17
_journal_year 2026
_chemical_formula_moiety 'C62 H98 B2 N4'
_chemical_formula_sum 'C62 H98 B2 N4'
_chemical_formula_weight 921.06
_space_group_crystal_system monoclinic
_space_group_IT_number 14
_space_group_name_Hall '-P 2yn'
_space_group_name_H-M_alt 'P 1 21/n 1'
_atom_sites_solution_hydrogens mixed
_atom_sites_solution_primary dual
_atom_sites_solution_secondary difmap
_audit_creation_date 2024-05-29
_audit_creation_method 'CIF-fill 1.5c (K.Radacki, 2005-23)'
_audit_update_record
;
2026-01-07 deposited with the CCDC.	2026-02-20 downloaded from the CCDC.
;
_cell_angle_alpha 90
_cell_angle_beta 96.3730(10)
_cell_angle_gamma 90
_cell_formula_units_Z 4
_cell_length_a 9.18720(10)
_cell_length_b 38.0186(3)
_cell_length_c 16.41330(10)
_cell_measurement_reflns_used 33001
_cell_measurement_temperature 100(2)
_cell_measurement_theta_max 74.6860
_cell_measurement_theta_min 2.9430
_cell_volume 5697.48(8)
_computing_cell_refinement 'CrysAlisPro 1.171.41.112a (Rigaku OD, 2021)'
_computing_data_collection 'CrysAlisPro 1.171.41.112a (Rigaku OD, 2021)'
_computing_data_reduction 'CrysAlisPro 1.171.41.112a (Rigaku OD, 2021)'
_computing_molecular_graphics 'ShelXLe (Huebschle et all, 2011)'
_computing_publication_material 'SHELXL-2018/3 (Sheldrick, 2018)'
_computing_structure_refinement 'SHELXL-2018/3 (Sheldrick, 2018)'
_computing_structure_solution 'SHELXT 2014/5 (Sheldrick, 2014)''
_diffrn_ambient_environment N~2~
_diffrn_ambient_temperature 100(2)
_diffrn_detector HPA
_diffrn_detector_area_resol_mean 10.0
_diffrn_detector_type 'HyPix Arc150'
_diffrn_measured_fraction_theta_full 0.993
_diffrn_measured_fraction_theta_max 0.959
_diffrn_measurement_details
;
 List of Runs (angles in degrees, time in seconds):
 --------------------------------------------------------------------------
  1  \w     39.00  64.00   0.50    0.73    --   73.62-126.00  14.00   50
  2  \w     25.00  85.00   0.50    0.73    --   60.18-126.00  14.00  120
  3  \w     40.00  70.00   0.50    0.73    --   80.28 -95.00 120.00   60
  4  \w     76.00 101.00   0.50    0.73    --   80.28-126.00  14.00   50
  5  \w     39.00  65.00   0.50    0.73    --   80.28-126.00  14.00   52
  6  \w     46.00  90.00   0.50    0.73    --   83.50 -97.00-113.84   88
  7  \w     37.00  63.00   0.50    0.73    --   80.28-112.00-120.00   52
  8  \w     54.00 128.00   0.50    0.73    --   80.28  15.00 -30.00  148
  9  \w     58.00  83.00   0.50    0.73    --   42.00  52.00 111.80   50
 10  \w    -52.00 -24.00   0.50    0.73    --  -61.62 126.00  90.00   56
 11  \w    -91.00 -65.00   0.50    0.73    --  -71.68 126.00  90.00   52
 12  \w    -89.00 -64.00   0.50    0.73    --  -76.32 126.00  90.00   50
 13  \w    -60.00 -35.00   0.50    0.73    --  -79.50 119.00 159.88   50
 14  \w    -62.00 -32.00   0.50    0.73    --  -71.68 126.00  90.00   60
 15  \w    -96.00 -70.00   0.50    0.73    --  -79.50 119.00 159.88   52
 16  \w    -97.00 -36.00   0.50    0.73    --  -79.50 117.00  93.96  122
 17  \w    -84.00 -36.00   0.50    0.73    --  -79.50 125.00  53.35   96
 18  \w    -97.00 -71.00   0.50    0.73    --  -79.50 114.00  78.29   52
 19  \w    -97.00 -67.00   0.50    0.73    --  -79.50 115.00  27.18   60
 20  \w    -97.00 -43.00   0.50    0.73    --  -79.50 114.00   2.27  108
 21  \w    -76.00 -50.00   0.50    0.73    --  -79.50 114.00 -20.72   52
 22  \w    -71.00 -45.00   0.50    0.73    --  -79.50 121.00 -52.49   52
 23  \w    -97.00 -36.00   0.50    0.73    --  -79.50 114.00 -63.18  122
 24  \w    -98.00 -72.00   0.50    0.73    --  -79.50 121.00 -52.49   52
 25  \w    -97.00 -66.00   0.50    0.73    --  -79.50 114.00 -24.76   62
 26  \w    -89.00 -38.00   0.50    0.73    --  -79.50 102.00 -18.77  102
 27  \w   -115.00 -86.00   0.50    0.73    --  -70.00 -56.00 -49.00   58
 28  \w   -113.00 -82.00   0.50    0.73    --  -66.00 -48.00  -0.86   62
 29  \w   -102.00 -73.00   0.50    0.73    --  -58.00 -52.00  27.29   58
 30  \w   -127.00 -97.00   0.50    0.73    --  -79.50 -47.00 102.77   60
 31  \w    -99.00 -73.00   0.50    0.73    --  -58.00 -52.00  93.25   52
 32  \w   -108.00 -80.00   0.50    0.73    --  -62.00 -47.00  66.30   56
 33  \w   -100.00 -70.00   0.50    0.73    --  -54.00 -42.00-165.90   60
 34  \w   -126.00 -94.00   0.50    0.73    --  -79.50 -42.00-149.03   64
 35  \w   -123.00 -98.00   0.50    0.73    --  -79.50 -40.00-171.63   50
 36  \w   -120.00 -92.00   0.50    0.73    --  -79.50-123.00-157.91   56
 37  \w   -124.00 -97.00   0.50    0.73    --  -79.50-126.00 148.11   54
;
_diffrn_measurement_device 'four-circle diffractometer'
_diffrn_measurement_device_type 'Rigaku XtaLAB Synergy-R'
_diffrn_measurement_method '\w scans'
_diffrn_orient_matrix_type
;
 CrysAlisPro convention (1999,Acta A55,543-557)
;
_diffrn_orient_matrix_UB_11 0.0933382000
_diffrn_orient_matrix_UB_12 0.0250401000
_diffrn_orient_matrix_UB_13 -0.0466341000
_diffrn_orient_matrix_UB_21 -0.0622512000
_diffrn_orient_matrix_UB_22 0.0317251000
_diffrn_orient_matrix_UB_23 0.0431433000
_diffrn_orient_matrix_UB_31 0.1260149000
_diffrn_orient_matrix_UB_32 -0.0028644000
_diffrn_orient_matrix_UB_33 0.0699009000
_diffrn_radiation_monochromator 'multi-layer mirror'
_diffrn_radiation_probe x-ray
_diffrn_radiation_type CuK\a
_diffrn_radiation_wavelength 1.54184
_diffrn_radiation_xray_symbol K-L~2,3~
_diffrn_reflns_av_R_equivalents 0.0419
_diffrn_reflns_av_unetI/netI 0.0201
_diffrn_reflns_Laue_measured_fraction_full 0.993
_diffrn_reflns_Laue_measured_fraction_max 0.959
_diffrn_reflns_limit_h_max 11
_diffrn_reflns_limit_h_min -10
_diffrn_reflns_limit_k_max 47
_diffrn_reflns_limit_k_min -45
_diffrn_reflns_limit_l_max 20
_diffrn_reflns_limit_l_min -19
_diffrn_reflns_number 59721
_diffrn_reflns_point_group_measured_fraction_full 0.993
_diffrn_reflns_point_group_measured_fraction_max 0.959
_diffrn_reflns_theta_full 67.684
_diffrn_reflns_theta_max 75.098
_diffrn_reflns_theta_min 2.948
_diffrn_source 'rotating-anode X-ray tube'
_diffrn_source_type 'PhotonJet-R X-ray Source'
_exptl_absorpt_coefficient_mu 0.450
_exptl_absorpt_correction_T_max 1.00000
_exptl_absorpt_correction_T_min 0.72091
_exptl_absorpt_correction_type multi-scan
_exptl_absorpt_process_details
;
 CrysAlisPro 1.171.41.112a (Rigaku Oxford Diffraction, 2021) Empirical 
 absorption correction using spherical harmonics, implemented in SCALE3 
 ABSPACK scaling algorithm.
;
_exptl_crystal_colour colourless
_exptl_crystal_density_diffrn 1.074
_exptl_crystal_description plate
_exptl_crystal_F_000 2032
_exptl_crystal_preparation
;
 Crystals were grown at -30 \%C from saturated solution in pentane. For data 
 collection the crystal was immersed in a film of perfluoropolyether oil, 
 mounted on a polyimide loop and transferred to stream of cold nitrogen 
 (Oxford Cryostream 800).
;
_exptl_crystal_size_max 0.630
_exptl_crystal_size_mid 0.250
_exptl_crystal_size_min 0.180
_refine_diff_density_max 0.287
_refine_diff_density_min -0.210
_refine_diff_density_rms 0.035
_refine_ls_extinction_method none
_refine_ls_goodness_of_fit_ref 1.051
_refine_ls_hydrogen_treatment mixed
_refine_ls_matrix_type full
_refine_ls_number_parameters 1272
_refine_ls_number_reflns 11282
_refine_ls_number_restraints 2934
_refine_ls_restrained_S_all 1.011
_refine_ls_R_factor_all 0.0493
_refine_ls_R_factor_gt 0.0452
_refine_ls_shift/su_max 0.001
_refine_ls_shift/su_mean 0.000
_refine_ls_structure_factor_coef Fsqd
_refine_ls_weighting_details
;
 w=1/[\s^2^(Fo^2^)+(0.0676P)^2^+1.2890P] where P=(Fo^2^+2Fc^2^)/3
;
_refine_ls_weighting_scheme calc
_refine_ls_wR_factor_gt 0.1237
_refine_ls_wR_factor_ref 0.1268
_reflns_Friedel_coverage 0.000
_reflns_number_gt 10123
_reflns_number_total 11282
_reflns_threshold_expression 'I > 2\s(I)'
_cod_data_source_file d6sc00526h2.cif
_cod_data_source_block MaWe096_a
_cod_depositor_comments 'Adding full bibliography for 1576631--1576636.cif.'
_cod_original_sg_symbol_H-M 'P 21/n'
_cod_database_code 1576631
_shelx_shelxl_version_number 2018/3
_shelx_space_group_comment
;
 The symmetry employed for this shelxl refinement is uniquely defined by the 
 following loop, which should always be used as a source of symmetry 
 information in preference to the above space-group names. They are only 
 intended as comments.
;
_shelx_estimated_absorpt_t_min 0.765
_shelx_estimated_absorpt_t_max 0.923

loop_
_space_group_symop_operation_xyz
'x, y, z'
'-x+1/2, y+1/2, -z+1/2'
'-x, -y, -z'
'x-1/2, -y-1/2, z-1/2'

loop_
_atom_site_label
_atom_site_type_symbol
_atom_site_fract_x
_atom_site_fract_y
_atom_site_fract_z
_atom_site_U_iso_or_equiv
_atom_site_adp_type
_atom_site_occupancy
_atom_site_site_symmetry_order
_atom_site_calc_flag
_atom_site_refinement_flags_posn
_atom_site_refinement_flags_adp
_atom_site_refinement_flags_occupancy
_atom_site_disorder_assembly
_atom_site_disorder_group
N1_1 N 0.0002(10) 0.49631(19) 0.3239(7) 0.0237(8) Uani 0.641(7) 1 d . U P A 1
H1D_1 H 0.034(2) 0.5188(6) 0.3099(14) 0.036 Uiso 0.641(7) 1 d . U P A 1
N2_1 N 0.2725(13) 0.4972(2) 0.2302(8) 0.0234(8) Uani 0.641(7) 1 d . U P A 1
B1_1 B 0.0602(10) 0.46587(17) 0.2916(6) 0.0210(8) Uani 0.641(7) 1 d . U P A 1
C1_1 C -0.1106(9) 0.4949(2) 0.3807(5) 0.0324(10) Uani 0.641(7) 1 d . U P A 1
H1A_1 H -0.185081 0.512913 0.365814 0.049 Uiso 0.641(7) 1 calc R U P A 1
H1B_1 H -0.064537 0.499207 0.436566 0.049 Uiso 0.641(7) 1 calc R U P A 1
H1C_1 H -0.156658 0.471619 0.377955 0.049 Uiso 0.641(7) 1 calc R U P A 1
C2_1 C -0.0185(9) 0.4291(2) 0.3120(4) 0.0256(8) Uani 0.641(7) 1 d . U P A 1
C3_1 C -0.1197(10) 0.41319(16) 0.2560(6) 0.0256(8) Uani 0.641(7) 1 d . U P A 1
C4_1 C -0.1919(6) 0.38186(14) 0.2746(3) 0.0290(8) Uani 0.641(7) 1 d . U P A 1
C5_1 C -0.1609(4) 0.36727(11) 0.3533(3) 0.0326(7) Uani 0.641(7) 1 d . U P A 1
H5_1 H -0.209633 0.346304 0.366381 0.039 Uiso 0.641(7) 1 calc R U P A 1
C6_1 C -0.0607(4) 0.38270(10) 0.4129(2) 0.0319(6) Uani 0.641(7) 1 d . U P A 1
C7_1 C 0.0093(5) 0.41396(15) 0.3931(4) 0.0287(7) Uani 0.641(7) 1 d . U P A 1
C8_1 C -0.1593(11) 0.4283(3) 0.1709(6) 0.0342(14) Uani 0.641(7) 1 d . U P A 1
H8A_1 H -0.103209 0.416160 0.131891 0.051 Uiso 0.641(7) 1 calc R U P A 1
H8B_1 H -0.135867 0.453451 0.171279 0.051 Uiso 0.641(7) 1 calc R U P A 1
H8C_1 H -0.264231 0.425046 0.154438 0.051 Uiso 0.641(7) 1 calc R U P A 1
C9_1 C -0.3015(10) 0.3637(2) 0.2135(5) 0.0381(11) Uani 0.641(7) 1 d . U P A 1
H9A_1 H -0.384492 0.379457 0.198184 0.057 Uiso 0.641(7) 1 calc R U P A 1
H9B_1 H -0.336501 0.342230 0.238022 0.057 Uiso 0.641(7) 1 calc R U P A 1
H9C_1 H -0.254881 0.357592 0.164486 0.057 Uiso 0.641(7) 1 calc R U P A 1
C10_1 C -0.0264(5) 0.36555(10) 0.4959(2) 0.0455(8) Uani 0.641(7) 1 d . U P A 1
H10A_1 H -0.086053 0.344292 0.498520 0.068 Uiso 0.641(7) 1 calc R U P A 1
H10B_1 H -0.048626 0.382006 0.538818 0.068 Uiso 0.641(7) 1 calc R U P A 1
H10C_1 H 0.077588 0.359250 0.504249 0.068 Uiso 0.641(7) 1 calc R U P A 1
C11_1 C 0.1128(6) 0.4309(2) 0.4584(5) 0.0383(11) Uani 0.641(7) 1 d . U P A 1
H11A_1 H 0.155676 0.451891 0.436172 0.057 Uiso 0.641(7) 1 calc R U P A 1
H11B_1 H 0.190858 0.414220 0.477212 0.057 Uiso 0.641(7) 1 calc R U P A 1
H11C_1 H 0.059575 0.437503 0.504619 0.057 Uiso 0.641(7) 1 calc R U P A 1
C12_1 C 0.2873(10) 0.4365(3) 0.2280(5) 0.0300(9) Uani 0.641(7) 1 d . U P A 1
C13_1 C 0.3837(5) 0.45438(13) 0.1588(2) 0.0327(7) Uani 0.641(7) 1 d . U P A 1
H14A_1 H 0.482870 0.443932 0.162541 0.039 Uiso 0.641(7) 1 calc R U P A 1
H14B_1 H 0.334375 0.450496 0.102796 0.039 Uiso 0.641(7) 1 calc R U P A 1
C14_1 C 0.3930(8) 0.49456(14) 0.1789(5) 0.0288(8) Uani 0.641(7) 1 d . U P A 1
C15_1 C 0.2228(13) 0.4032(3) 0.1940(6) 0.0424(14) Uani 0.641(7) 1 d . U P A 1
H16A_1 H 0.166389 0.407783 0.140806 0.064 Uiso 0.641(7) 1 calc R U P A 1
H16B_1 H 0.158108 0.393339 0.231758 0.064 Uiso 0.641(7) 1 calc R U P A 1
H16C_1 H 0.301338 0.386389 0.186813 0.064 Uiso 0.641(7) 1 calc R U P A 1
C16_1 C 0.3693(10) 0.4292(3) 0.3141(5) 0.0424(13) Uani 0.641(7) 1 d . U P A 1
H17A_1 H 0.456184 0.414834 0.308577 0.064 Uiso 0.641(7) 1 calc R U P A 1
H17B_1 H 0.304261 0.416643 0.347582 0.064 Uiso 0.641(7) 1 calc R U P A 1
H17C_1 H 0.399248 0.451575 0.340546 0.064 Uiso 0.641(7) 1 calc R U P A 1
C17_1 C 0.5358(10) 0.5060(2) 0.2249(6) 0.0463(15) Uani 0.641(7) 1 d . U P A 1
H18A_1 H 0.615679 0.501450 0.191356 0.070 Uiso 0.641(7) 1 calc R U P A 1
H18B_1 H 0.553143 0.492711 0.276278 0.070 Uiso 0.641(7) 1 calc R U P A 1
H18C_1 H 0.531774 0.531157 0.237068 0.070 Uiso 0.641(7) 1 calc R U P A 1
C18_1 C 0.3783(9) 0.51542(18) 0.0968(4) 0.0430(11) Uani 0.641(7) 1 d . U P A 1
H19A_1 H 0.465763 0.511567 0.068746 0.065 Uiso 0.641(7) 1 calc R U P A 1
H19B_1 H 0.368381 0.540561 0.108100 0.065 Uiso 0.641(7) 1 calc R U P A 1
H19C_1 H 0.291546 0.507257 0.061749 0.065 Uiso 0.641(7) 1 calc R U P A 1
C19_1 C 0.2213(10) 0.5333(2) 0.2393(4) 0.0227(7) Uani 0.641(7) 1 d . U P A 1
C20_1 C 0.1136(8) 0.5520(2) 0.1841(5) 0.0290(8) Uani 0.641(7) 1 d . U P A 1
C21_1 C 0.0712(5) 0.58586(14) 0.2043(3) 0.0347(7) Uani 0.641(7) 1 d . U P A 1
H21_1 H -0.003646 0.597219 0.169200 0.042 Uiso 0.641(7) 1 calc R U P A 1
C22_1 C 0.1331(5) 0.60351(11) 0.2727(2) 0.0364(7) Uani 0.641(7) 1 d . U P A 1
H23_1 H 0.106707 0.627212 0.281992 0.044 Uiso 0.641(7) 1 calc R U P A 1
C23_1 C 0.2335(5) 0.58654(15) 0.3276(3) 0.0325(7) Uani 0.641(7) 1 d . U P A 1
H24_1 H 0.271006 0.597956 0.376953 0.039 Uiso 0.641(7) 1 calc R U P A 1
C24_1 C 0.2806(9) 0.5526(2) 0.3110(4) 0.0263(7) Uani 0.641(7) 1 d . U P A 1
C25_1 C 0.0329(11) 0.5336(3) 0.1086(5) 0.0310(9) Uani 0.641(7) 1 d . U P A 1
H26_1 H 0.079879 0.510243 0.101367 0.037 Uiso 0.641(7) 1 calc R U P A 1
C26_1 C -0.1290(9) 0.5275(3) 0.1254(7) 0.0374(12) Uani 0.641(7) 1 d . U P A 1
H27A_1 H -0.177946 0.550242 0.129289 0.056 Uiso 0.641(7) 1 calc R U P A 1
H27B_1 H -0.130590 0.514641 0.177091 0.056 Uiso 0.641(7) 1 calc R U P A 1
H27C_1 H -0.180236 0.513761 0.080520 0.056 Uiso 0.641(7) 1 calc R U P A 1
C27_1 C 0.0382(9) 0.5546(3) 0.0324(7) 0.0430(13) Uani 0.641(7) 1 d . U P A 1
H28A_1 H -0.005127 0.541009 -0.014924 0.064 Uiso 0.641(7) 1 calc R U P A 1
H28B_1 H 0.140254 0.560209 0.025549 0.064 Uiso 0.641(7) 1 calc R U P A 1
H28C_1 H -0.017080 0.576487 0.036384 0.064 Uiso 0.641(7) 1 calc R U P A 1
C28_1 C 0.3837(13) 0.5353(3) 0.3808(6) 0.0263(9) Uani 0.641(7) 1 d . U P A 1
H29_1 H 0.405605 0.510716 0.364030 0.032 Uiso 0.641(7) 1 calc R U P A 1
C29_1 C 0.2989(12) 0.5335(3) 0.4571(6) 0.0335(13) Uani 0.641(7) 1 d . U P A 1
H30A_1 H 0.207213 0.520606 0.443428 0.050 Uiso 0.641(7) 1 calc R U P A 1
H30B_1 H 0.277065 0.557458 0.474412 0.050 Uiso 0.641(7) 1 calc R U P A 1
H30C_1 H 0.358834 0.521484 0.501722 0.050 Uiso 0.641(7) 1 calc R U P A 1
C30_1 C 0.5314(11) 0.5550(3) 0.4035(6) 0.0342(14) Uani 0.641(7) 1 d . U P A 1
H31A_1 H 0.581680 0.557820 0.354285 0.051 Uiso 0.641(7) 1 calc R U P A 1
H31B_1 H 0.593337 0.541359 0.444513 0.051 Uiso 0.641(7) 1 calc R U P A 1
H31C_1 H 0.512042 0.578194 0.425977 0.051 Uiso 0.641(7) 1 calc R U P A 1
N1_11 N 0.006(2) 0.4912(4) 0.3249(12) 0.0255(13) Uani 0.359(7) 1 d . U P A 2
H1N_11 H 0.063209 0.509250 0.318345 0.031 Uiso 0.359(7) 1 calc R U P A 2
N2_11 N 0.269(2) 0.5008(4) 0.2284(15) 0.0232(11) Uani 0.359(7) 1 d . U P A 2
B1_11 B 0.0536(19) 0.4610(4) 0.2936(11) 0.0224(11) Uani 0.359(7) 1 d . U P A 2
C1_11 C -0.1251(18) 0.5010(4) 0.3688(9) 0.0317(18) Uani 0.359(7) 1 d . U P A 2
H1A_11 H -0.181925 0.519365 0.337852 0.048 Uiso 0.359(7) 1 calc R U P A 2
H1B_11 H -0.091201 0.509673 0.423837 0.048 Uiso 0.359(7) 1 calc R U P A 2
H1C_11 H -0.186891 0.480185 0.373083 0.048 Uiso 0.359(7) 1 calc R U P A 2
C2_11 C -0.0064(16) 0.4252(4) 0.3186(9) 0.0254(10) Uani 0.359(7) 1 d . U P A 2
C3_11 C -0.119(2) 0.4077(3) 0.2609(10) 0.0264(11) Uani 0.359(7) 1 d . U P A 2
C4_11 C -0.1750(12) 0.3761(3) 0.2852(7) 0.0297(11) Uani 0.359(7) 1 d . U P A 2
C5_11 C -0.1207(8) 0.3617(2) 0.3582(5) 0.0325(10) Uani 0.359(7) 1 d . U P A 2
H5_11 H -0.157619 0.339509 0.372955 0.039 Uiso 0.359(7) 1 calc R U P A 2
C6_11 C -0.0159(7) 0.37755(19) 0.4112(5) 0.0320(10) Uani 0.359(7) 1 d . U P A 2
C7_11 C 0.0415(9) 0.4099(3) 0.3907(7) 0.0276(11) Uani 0.359(7) 1 d . U P A 2
C8_11 C -0.165(2) 0.4245(4) 0.1791(10) 0.0291(17) Uani 0.359(7) 1 d . U P A 2
H8A_11 H -0.150472 0.407838 0.135188 0.044 Uiso 0.359(7) 1 calc R U P A 2
H8B_11 H -0.106721 0.445646 0.173187 0.044 Uiso 0.359(7) 1 calc R U P A 2
H8C_11 H -0.269314 0.430886 0.175616 0.044 Uiso 0.359(7) 1 calc R U P A 2
C9_11 C -0.2898(19) 0.3572(4) 0.2275(9) 0.0362(18) Uani 0.359(7) 1 d . U P A 2
H9A_11 H -0.381913 0.370432 0.223776 0.054 Uiso 0.359(7) 1 calc R U P A 2
H9B_11 H -0.305376 0.333555 0.248468 0.054 Uiso 0.359(7) 1 calc R U P A 2
H9C_11 H -0.256242 0.355550 0.173009 0.054 Uiso 0.359(7) 1 calc R U P A 2
C10_11 C 0.0354(8) 0.3598(2) 0.4925(4) 0.0465(13) Uani 0.359(7) 1 d . U P A 2
H10A_11 H -0.017002 0.337471 0.496310 0.070 Uiso 0.359(7) 1 calc R U P A 2
H10B_11 H 0.015295 0.375167 0.537811 0.070 Uiso 0.359(7) 1 calc R U P A 2
H10C_11 H 0.140853 0.355205 0.495710 0.070 Uiso 0.359(7) 1 calc R U P A 2
C11_11 C 0.1519(11) 0.4282(4) 0.4539(9) 0.0350(17) Uani 0.359(7) 1 d . U P A 2
H11A_11 H 0.177273 0.451274 0.432863 0.053 Uiso 0.359(7) 1 calc R U P A 2
H11B_11 H 0.240508 0.413802 0.463915 0.053 Uiso 0.359(7) 1 calc R U P A 2
H11C_11 H 0.108330 0.431275 0.505324 0.053 Uiso 0.359(7) 1 calc R U P A 2
C12_11 C 0.2965(18) 0.4381(5) 0.2162(9) 0.0316(13) Uani 0.359(7) 1 d . U P A 2
C13_11 C 0.4027(10) 0.4502(2) 0.1785(5) 0.0358(11) Uani 0.359(7) 1 d . U P A 2
H14A_11 H 0.388698 0.442984 0.120235 0.043 Uiso 0.359(7) 1 calc R U P A 2
H14B_11 H 0.497067 0.440493 0.203655 0.043 Uiso 0.359(7) 1 calc R U P A 2
C14_11 C 0.4060(15) 0.4890(3) 0.1840(10) 0.0293(11) Uani 0.359(7) 1 d . U P A 2
C15_11 C 0.223(2) 0.4022(5) 0.1781(11) 0.038(2) Uani 0.359(7) 1 d . U P A 2
H16A_11 H 0.166035 0.407339 0.125360 0.057 Uiso 0.359(7) 1 calc R U P A 2
H16B_11 H 0.157954 0.392428 0.215926 0.057 Uiso 0.359(7) 1 calc R U P A 2
H16C_11 H 0.299848 0.385146 0.170046 0.057 Uiso 0.359(7) 1 calc R U P A 2
C16_11 C 0.380(2) 0.4294(5) 0.2972(9) 0.0408(19) Uani 0.359(7) 1 d . U P A 2
H17A_11 H 0.467434 0.415840 0.288390 0.061 Uiso 0.359(7) 1 calc R U P A 2
H17B_11 H 0.317864 0.415576 0.329926 0.061 Uiso 0.359(7) 1 calc R U P A 2
H17C_11 H 0.409197 0.451275 0.326248 0.061 Uiso 0.359(7) 1 calc R U P A 2
C17_11 C 0.5534(17) 0.4996(3) 0.2350(10) 0.0333(16) Uani 0.359(7) 1 d . U P A 2
H18A_11 H 0.635353 0.493841 0.203900 0.050 Uiso 0.359(7) 1 calc R U P A 2
H18B_11 H 0.564011 0.486772 0.287009 0.050 Uiso 0.359(7) 1 calc R U P A 2
H18C_11 H 0.553264 0.524984 0.245889 0.050 Uiso 0.359(7) 1 calc R U P A 2
C18_11 C 0.4000(17) 0.5081(3) 0.1055(9) 0.0436(19) Uani 0.359(7) 1 d . U P A 2
H19A_11 H 0.490367 0.503860 0.080405 0.065 Uiso 0.359(7) 1 calc R U P A 2
H19B_11 H 0.389786 0.533398 0.115323 0.065 Uiso 0.359(7) 1 calc R U P A 2
H19C_11 H 0.315892 0.499871 0.068470 0.065 Uiso 0.359(7) 1 calc R U P A 2
C19_11 C 0.2313(19) 0.5351(4) 0.2474(9) 0.0244(10) Uani 0.359(7) 1 d . U P A 2
C20_11 C 0.1335(15) 0.5503(4) 0.1891(10) 0.0287(10) Uani 0.359(7) 1 d . U P A 2
C21_11 C 0.1083(8) 0.5867(3) 0.1938(5) 0.0328(11) Uani 0.359(7) 1 d . U P A 2
H21_11 H 0.045686 0.598355 0.152316 0.039 Uiso 0.359(7) 1 calc R U P A 2
C22_11 C 0.1768(7) 0.6053(2) 0.2603(4) 0.0340(10) Uani 0.359(7) 1 d . U P A 2
H23_11 H 0.160591 0.629864 0.265543 0.041 Uiso 0.359(7) 1 calc R U P A 2
C23_11 C 0.2689(8) 0.5875(3) 0.3186(6) 0.0305(11) Uani 0.359(7) 1 d . U P A 2
H24_11 H 0.319977 0.600980 0.361389 0.037 Uiso 0.359(7) 1 calc R U P A 2
C24_11 C 0.2930(17) 0.5507(4) 0.3194(8) 0.0266(10) Uani 0.359(7) 1 d . U P A 2
C25_11 C 0.049(2) 0.5340(5) 0.1162(10) 0.0322(12) Uani 0.359(7) 1 d . U P A 2
H26_11 H 0.086326 0.509414 0.112530 0.039 Uiso 0.359(7) 1 calc R U P A 2
C26_11 C -0.1108(17) 0.5313(5) 0.1194(11) 0.0387(19) Uani 0.359(7) 1 d . U P A 2
H27A_11 H -0.152992 0.554918 0.120858 0.046 Uiso 0.359(7) 1 calc R U P A 2
H27B_11 H -0.129907 0.518308 0.168665 0.046 Uiso 0.359(7) 1 calc R U P A 2
H27C_11 H -0.155578 0.518804 0.070626 0.046 Uiso 0.359(7) 1 calc R U P A 2
C27_11 C 0.0719(15) 0.5532(6) 0.0295(12) 0.040(2) Uani 0.359(7) 1 d . U P A 2
H28A_11 H 0.023467 0.539303 -0.016046 0.060 Uiso 0.359(7) 1 calc R U P A 2
H28B_11 H 0.176806 0.554862 0.024006 0.060 Uiso 0.359(7) 1 calc R U P A 2
H28C_11 H 0.029244 0.576798 0.028511 0.060 Uiso 0.359(7) 1 calc R U P A 2
C28_11 C 0.375(2) 0.5333(6) 0.3893(11) 0.0265(13) Uani 0.359(7) 1 d . U P A 2
H29_11 H 0.401282 0.509273 0.370609 0.032 Uiso 0.359(7) 1 calc R U P A 2
C29_11 C 0.296(2) 0.5284(5) 0.4642(10) 0.0316(19) Uani 0.359(7) 1 d . U P A 2
H30A_11 H 0.268926 0.551458 0.484467 0.047 Uiso 0.359(7) 1 calc R U P A 2
H30B_11 H 0.360828 0.516343 0.506834 0.047 Uiso 0.359(7) 1 calc R U P A 2
H30C_11 H 0.207901 0.514298 0.449927 0.047 Uiso 0.359(7) 1 calc R U P A 2
C30_11 C 0.515(2) 0.5525(6) 0.4121(12) 0.0317(18) Uani 0.359(7) 1 d . U P A 2
H31A_11 H 0.570377 0.553790 0.364457 0.047 Uiso 0.359(7) 1 calc R U P A 2
H31B_11 H 0.573302 0.539965 0.456717 0.047 Uiso 0.359(7) 1 calc R U P A 2
H31C_11 H 0.493842 0.576311 0.430220 0.047 Uiso 0.359(7) 1 calc R U P A 2
C1_2 C 0.17639(18) 0.46696(3) 0.22779(13) 0.0245(4) Uani 0.901(5) 1 d . . P A 1
H1_2 H 0.119362 0.466970 0.172232 0.029 Uiso 0.901(5) 1 calc R U P A 1
C1_12 C 0.2182(18) 0.4686(3) 0.2622(12) 0.0245(4) Uani 0.099(5) 1 d . . P A 2
H1_12 H 0.280226 0.468387 0.316229 0.029 Uiso 0.099(5) 1 calc R U P A 2
N1_3 N 0.6888(8) 0.25395(19) 0.4014(3) 0.0265(8) Uani 0.540(2) 1 d . U P B 1
H1_3 H 0.641443 0.272713 0.415602 0.032 Uiso 0.540(2) 1 calc R U P B 1
N2_3 N 0.3950(10) 0.2479(3) 0.4724(4) 0.0265(9) Uani 0.540(2) 1 d . U P B 1
B1_3 B 0.6258(12) 0.2217(2) 0.4198(8) 0.0238(10) Uani 0.540(2) 1 d . U P B 1
C1_3 C 0.8201(4) 0.26103(9) 0.3627(2) 0.0363(7) Uani 0.540(2) 1 d . U P B 1
H1A_3 H 0.873273 0.239001 0.356712 0.055 Uiso 0.540(2) 1 calc R U P B 1
H1B_3 H 0.882716 0.277457 0.396600 0.055 Uiso 0.540(2) 1 calc R U P B 1
H1C_3 H 0.792978 0.271419 0.308446 0.055 Uiso 0.540(2) 1 calc R U P B 1
C2_3 C 0.7132(14) 0.1869(3) 0.3928(8) 0.0268(9) Uani 0.540(2) 1 d . U P B 1
C3_3 C 0.8153(17) 0.1683(4) 0.4492(5) 0.0286(10) Uani 0.540(2) 1 d . U P B 1
C4_3 C 0.8918(10) 0.1389(2) 0.4250(3) 0.0335(9) Uani 0.540(2) 1 d . U P B 1
C5_3 C 0.8727(6) 0.12905(12) 0.3428(3) 0.0373(8) Uani 0.540(2) 1 d . U P B 1
H5_3 H 0.924242 0.109154 0.325902 0.045 Uiso 0.540(2) 1 calc R U P B 1
C6_3 C 0.7806(6) 0.14735(10) 0.2847(3) 0.0355(7) Uani 0.540(2) 1 d . U P B 1
C7_3 C 0.6999(10) 0.17613(14) 0.3104(5) 0.0293(9) Uani 0.540(2) 1 d . U P B 1
C8_3 C 0.8431(16) 0.1817(4) 0.5369(9) 0.0340(16) Uani 0.540(2) 1 d . U P B 1
H8A_3 H 0.784166 0.202794 0.542960 0.051 Uiso 0.540(2) 1 calc R U P B 1
H8B_3 H 0.947189 0.187407 0.549593 0.051 Uiso 0.540(2) 1 calc R U P B 1
H8C_3 H 0.816018 0.163428 0.574568 0.051 Uiso 0.540(2) 1 calc R U P B 1
C9_3 C 0.9938(13) 0.1184(3) 0.4863(4) 0.0446(15) Uani 0.540(2) 1 d . U P B 1
H9A_3 H 1.039190 0.099282 0.458156 0.067 Uiso 0.540(2) 1 calc R U P B 1
H9B_3 H 0.938233 0.108648 0.528579 0.067 Uiso 0.540(2) 1 calc R U P B 1
H9C_3 H 1.070246 0.134162 0.511862 0.067 Uiso 0.540(2) 1 calc R U P B 1
C10_3 C 0.7702(5) 0.13576(10) 0.1960(2) 0.0509(8) Uani 0.540(2) 1 d . U P B 1
H10A_3 H 0.671587 0.126764 0.179021 0.076 Uiso 0.540(2) 1 calc R U P B 1
H10B_3 H 0.842248 0.117173 0.190167 0.076 Uiso 0.540(2) 1 calc R U P B 1
H10C_3 H 0.790180 0.155837 0.161502 0.076 Uiso 0.540(2) 1 calc R U P B 1
C11_3 C 0.6007(12) 0.19594(19) 0.2464(6) 0.0384(13) Uani 0.540(2) 1 d . U P B 1
H11A_3 H 0.659612 0.211619 0.215805 0.058 Uiso 0.540(2) 1 calc R U P B 1
H11B_3 H 0.530086 0.209878 0.273323 0.058 Uiso 0.540(2) 1 calc R U P B 1
H11C_3 H 0.547982 0.179167 0.208500 0.058 Uiso 0.540(2) 1 calc R U P B 1
C12_3 C 0.3878(13) 0.1862(4) 0.4708(10) 0.0290(10) Uani 0.540(2) 1 d . U P B 1
C13_3 C 0.2745(6) 0.19992(16) 0.5187(3) 0.0355(8) Uani 0.540(2) 1 d . U P B 1
H14A_3 H 0.278775 0.186877 0.571116 0.043 Uiso 0.540(2) 1 calc R U P B 1
H14B_3 H 0.177048 0.195714 0.488117 0.043 Uiso 0.540(2) 1 calc R U P B 1
C14_3 C 0.2917(3) 0.23876(8) 0.53676(18) 0.0296(6) Uani 0.540(2) 1 d . U P B 1
C15_3 C 0.4626(11) 0.15268(15) 0.5125(5) 0.0384(10) Uani 0.540(2) 1 d . U P B 1
H16A_3 H 0.391003 0.133512 0.511028 0.058 Uiso 0.540(2) 1 calc R U P B 1
H16B_3 H 0.498667 0.158046 0.569584 0.058 Uiso 0.540(2) 1 calc R U P B 1
H16C_3 H 0.544765 0.145529 0.482958 0.058 Uiso 0.540(2) 1 calc R U P B 1
C16_3 C 0.3463(7) 0.17861(10) 0.3814(4) 0.0320(8) Uani 0.540(2) 1 d . U P B 1
H17A_3 H 0.322910 0.200691 0.351989 0.048 Uiso 0.540(2) 1 calc R U P B 1
H17B_3 H 0.260580 0.163101 0.375007 0.048 Uiso 0.540(2) 1 calc R U P B 1
H17C_3 H 0.428356 0.167067 0.358754 0.048 Uiso 0.540(2) 1 calc R U P B 1
C17_3 C 0.3379(3) 0.23680(7) 0.62850(14) 0.0468(7) Uani 0.540(2) 1 d . U P B 1
H18A_3 H 0.425119 0.221947 0.638877 0.070 Uiso 0.540(2) 1 calc R U P B 1
H18B_3 H 0.258094 0.226705 0.655930 0.070 Uiso 0.540(2) 1 calc R U P B 1
H18C_3 H 0.360159 0.260502 0.649845 0.070 Uiso 0.540(2) 1 calc R U P B 1
C18_3 C 0.1600(3) 0.26333(6) 0.52144(16) 0.0391(6) Uani 0.540(2) 1 d . U P B 1
H19A_3 H 0.126563 0.263975 0.462647 0.059 Uiso 0.540(2) 1 calc R U P B 1
H19B_3 H 0.188324 0.287061 0.540422 0.059 Uiso 0.540(2) 1 calc R U P B 1
H19C_3 H 0.080630 0.254741 0.551424 0.059 Uiso 0.540(2) 1 calc R U P B 1
C19_3 C 0.4278(6) 0.2848(2) 0.4670(4) 0.0255(8) Uani 0.540(2) 1 d . U P B 1
C20_3 C 0.3783(8) 0.3031(2) 0.3938(3) 0.0295(8) Uani 0.540(2) 1 d . U P B 1
C21_3 C 0.4014(7) 0.3388(2) 0.3904(4) 0.0347(9) Uani 0.540(2) 1 d . U P B 1
H21_3 H 0.365733 0.351110 0.341881 0.042 Uiso 0.540(2) 1 calc R U P B 1
C22_3 C 0.4746(4) 0.35743(12) 0.4549(3) 0.0377(7) Uani 0.540(2) 1 d . U P B 1
H22_3 H 0.487676 0.382143 0.451137 0.045 Uiso 0.540(2) 1 calc R U P B 1
C23_3 C 0.5284(3) 0.33935(8) 0.5250(2) 0.0345(6) Uani 0.540(2) 1 d . U P B 1
H24_3 H 0.581079 0.351797 0.568975 0.041 Uiso 0.540(2) 1 calc R U P B 1
C24_3 C 0.5068(3) 0.30307(10) 0.5324(2) 0.0287(6) Uani 0.540(2) 1 d . U P B 1
C25_3 C 0.3115(4) 0.28548(9) 0.3152(2) 0.0348(7) Uani 0.540(2) 1 d . U P B 1
H26_3 H 0.297070 0.259988 0.326986 0.042 Uiso 0.540(2) 1 calc R U P B 1
C26_3 C 0.4166(5) 0.28832(9) 0.2497(2) 0.0448(8) Uani 0.540(2) 1 d . U P B 1
H27A_3 H 0.375098 0.275981 0.200073 0.067 Uiso 0.540(2) 1 calc R U P B 1
H27B_3 H 0.510753 0.277649 0.270123 0.067 Uiso 0.540(2) 1 calc R U P B 1
H27C_3 H 0.431480 0.313149 0.236906 0.067 Uiso 0.540(2) 1 calc R U P B 1
C27_3 C 0.1637(4) 0.30088(8) 0.2794(2) 0.0581(8) Uani 0.540(2) 1 d . U P B 1
H28A_3 H 0.121091 0.286050 0.233999 0.087 Uiso 0.540(2) 1 calc R U P B 1
H28B_3 H 0.178352 0.324727 0.259147 0.087 Uiso 0.540(2) 1 calc R U P B 1
H28C_3 H 0.097170 0.301682 0.322059 0.087 Uiso 0.540(2) 1 calc R U P B 1
C28_3 C 0.5796(4) 0.28570(7) 0.60920(17) 0.0343(6) Uani 0.540(2) 1 d . U P B 1
H29_3 H 0.548754 0.260467 0.608462 0.041 Uiso 0.540(2) 1 calc R U P B 1
C29_3 C 0.5368(4) 0.30257(9) 0.68875(16) 0.0496(7) Uani 0.540(2) 1 d . U P B 1
H30A_3 H 0.579206 0.326199 0.694974 0.074 Uiso 0.540(2) 1 calc R U P B 1
H30B_3 H 0.574160 0.288063 0.735839 0.074 Uiso 0.540(2) 1 calc R U P B 1
H30C_3 H 0.429901 0.304151 0.685909 0.074 Uiso 0.540(2) 1 calc R U P B 1
C30_3 C 0.7450(5) 0.28685(8) 0.60970(18) 0.0399(6) Uani 0.540(2) 1 d . U P B 1
H31A_3 H 0.772928 0.274509 0.561376 0.060 Uiso 0.540(2) 1 calc R U P B 1
H31B_3 H 0.791329 0.275406 0.659460 0.060 Uiso 0.540(2) 1 calc R U P B 1
H31C_3 H 0.777424 0.311388 0.608593 0.060 Uiso 0.540(2) 1 calc R U P B 1
N1_13 N 0.6721(9) 0.2495(2) 0.3847(4) 0.0254(10) Uani 0.460(2) 1 d . U P B 2
H1_13 H 0.622021 0.267936 0.398381 0.030 Uiso 0.460(2) 1 calc R U P B 2
N2_13 N 0.4116(12) 0.2484(3) 0.4870(5) 0.0248(9) Uani 0.460(2) 1 d . U P B 2
B1_13 B 0.6365(14) 0.2173(3) 0.4168(9) 0.0229(10) Uani 0.460(2) 1 d . U P B 2
C1_13 C 0.7846(4) 0.25583(11) 0.3303(2) 0.0356(8) Uani 0.460(2) 1 d . U P B 2
H1A_13 H 0.843674 0.234521 0.326919 0.053 Uiso 0.460(2) 1 calc R U P B 2
H1B_13 H 0.847790 0.275227 0.351899 0.053 Uiso 0.460(2) 1 calc R U P B 2
H1C_13 H 0.738053 0.261977 0.275523 0.053 Uiso 0.460(2) 1 calc R U P B 2
C2_13 C 0.7220(16) 0.1835(3) 0.3982(9) 0.0256(9) Uani 0.460(2) 1 d . U P B 2
C3_13 C 0.8143(19) 0.1675(5) 0.4603(7) 0.0271(10) Uani 0.460(2) 1 d . U P B 2
C4_13 C 0.8865(12) 0.1360(3) 0.4428(4) 0.0309(10) Uani 0.460(2) 1 d . U P B 2
C5_13 C 0.8631(8) 0.12209(15) 0.3640(3) 0.0364(9) Uani 0.460(2) 1 d . U P B 2
H5_13 H 0.911385 0.100830 0.352777 0.044 Uiso 0.460(2) 1 calc R U P B 2
C6_13 C 0.7726(7) 0.13775(12) 0.3011(3) 0.0353(8) Uani 0.460(2) 1 d . U P B 2
C7_13 C 0.7008(12) 0.16876(18) 0.3175(6) 0.0314(10) Uani 0.460(2) 1 d . U P B 2
C8_13 C 0.8403(19) 0.1814(4) 0.5460(10) 0.0320(17) Uani 0.460(2) 1 d . U P B 2
H8A_13 H 0.943308 0.177995 0.567163 0.038 Uiso 0.460(2) 1 calc R U P B 2
H8B_13 H 0.777846 0.168753 0.580890 0.038 Uiso 0.460(2) 1 calc R U P B 2
H8C_13 H 0.816653 0.206530 0.546105 0.038 Uiso 0.460(2) 1 calc R U P B 2
C9_13 C 0.9862(13) 0.1168(4) 0.5069(5) 0.0383(14) Uani 0.460(2) 1 d . U P B 2
H9A_13 H 1.009449 0.093516 0.486050 0.057 Uiso 0.460(2) 1 calc R U P B 2
H9B_13 H 0.937226 0.114025 0.556633 0.057 Uiso 0.460(2) 1 calc R U P B 2
H9C_13 H 1.076854 0.130211 0.519833 0.057 Uiso 0.460(2) 1 calc R U P B 2
C10_13 C 0.7521(6) 0.12128(12) 0.2162(3) 0.0525(10) Uani 0.460(2) 1 d . U P B 2
H10A_13 H 0.780933 0.138205 0.175881 0.079 Uiso 0.460(2) 1 calc R U P B 2
H10B_13 H 0.649026 0.114865 0.202321 0.079 Uiso 0.460(2) 1 calc R U P B 2
H10C_13 H 0.813181 0.100171 0.215614 0.079 Uiso 0.460(2) 1 calc R U P B 2
C11_13 C 0.6050(12) 0.1869(2) 0.2497(7) 0.0351(14) Uani 0.460(2) 1 d . U P B 2
H11A_13 H 0.662816 0.192414 0.204659 0.053 Uiso 0.460(2) 1 calc R U P B 2
H11B_13 H 0.566193 0.208715 0.270712 0.053 Uiso 0.460(2) 1 calc R U P B 2
H11C_13 H 0.523573 0.171393 0.229712 0.053 Uiso 0.460(2) 1 calc R U P B 2
C12_13 C 0.4030(15) 0.1867(5) 0.4692(12) 0.0297(11) Uani 0.460(2) 1 d . U P B 2
C13_13 C 0.2484(7) 0.20090(19) 0.4974(3) 0.0339(9) Uani 0.460(2) 1 d . U P B 2
H14A_13 H 0.166502 0.194163 0.456013 0.041 Uiso 0.460(2) 1 calc R U P B 2
H14B_13 H 0.231390 0.190083 0.550393 0.041 Uiso 0.460(2) 1 calc R U P B 2
C14_13 C 0.2540(4) 0.23782(9) 0.5055(2) 0.0305(7) Uani 0.460(2) 1 d . U P B 2
C15_13 C 0.4669(14) 0.1601(2) 0.5262(6) 0.0559(18) Uani 0.460(2) 1 d . U P B 2
H16A_13 H 0.394055 0.141812 0.532811 0.084 Uiso 0.460(2) 1 calc R U P B 2
H16B_13 H 0.497453 0.171044 0.579405 0.084 Uiso 0.460(2) 1 calc R U P B 2
H16C_13 H 0.552179 0.149595 0.504629 0.084 Uiso 0.460(2) 1 calc R U P B 2
C16_13 C 0.3474(11) 0.16860(18) 0.3870(6) 0.0623(17) Uani 0.460(2) 1 d . U P B 2
H17A_13 H 0.297448 0.185935 0.349543 0.093 Uiso 0.460(2) 1 calc R U P B 2
H17B_13 H 0.278968 0.149741 0.397099 0.093 Uiso 0.460(2) 1 calc R U P B 2
H17C_13 H 0.430733 0.158669 0.362353 0.093 Uiso 0.460(2) 1 calc R U P B 2
C17_13 C 0.2347(3) 0.25636(9) 0.58484(19) 0.0472(8) Uani 0.460(2) 1 d . U P B 2
H18A_13 H 0.230046 0.281811 0.575487 0.071 Uiso 0.460(2) 1 calc R U P B 2
H18B_13 H 0.317863 0.250902 0.625601 0.071 Uiso 0.460(2) 1 calc R U P B 2
H18C_13 H 0.143787 0.248401 0.604988 0.071 Uiso 0.460(2) 1 calc R U P B 2
C18_13 C 0.1193(3) 0.24693(9) 0.4453(2) 0.0442(7) Uani 0.460(2) 1 d . U P B 2
H19A_13 H 0.113100 0.272499 0.438173 0.066 Uiso 0.460(2) 1 calc R U P B 2
H19B_13 H 0.030748 0.238381 0.467154 0.066 Uiso 0.460(2) 1 calc R U P B 2
H19C_13 H 0.128033 0.235740 0.392325 0.066 Uiso 0.460(2) 1 calc R U P B 2
C19_13 C 0.4552(7) 0.2848(2) 0.4801(4) 0.0260(9) Uani 0.460(2) 1 d . U P B 2
C20_13 C 0.3874(10) 0.3043(2) 0.4127(3) 0.0275(8) Uani 0.460(2) 1 d . U P B 2
C21_13 C 0.4269(8) 0.3405(2) 0.4050(4) 0.0347(10) Uani 0.460(2) 1 d . U P B 2
H22_13 H 0.382522 0.353924 0.360061 0.042 Uiso 0.460(2) 1 calc R U P B 2
C22_13 C 0.5271(5) 0.35601(15) 0.4610(4) 0.0385(8) Uani 0.460(2) 1 d . U P B 2
H23_13 H 0.550846 0.380169 0.455838 0.046 Uiso 0.460(2) 1 calc R U P B 2
C23_13 C 0.5936(4) 0.33654(10) 0.5248(2) 0.0377(7) Uani 0.460(2) 1 d . U P B 2
H24_13 H 0.664913 0.347587 0.562764 0.045 Uiso 0.460(2) 1 calc R U P B 2
C24_13 C 0.5610(4) 0.30121(12) 0.5365(3) 0.0303(7) Uani 0.460(2) 1 d . U P B 2
C25_13 C 0.2821(4) 0.28839(10) 0.3442(2) 0.0241(6) Uani 0.460(2) 1 d . U P B 2
H26_13 H 0.256998 0.263995 0.360711 0.029 Uiso 0.460(2) 1 calc R U P B 2
C26_13 C 0.3559(4) 0.28617(10) 0.2646(3) 0.0295(7) Uani 0.460(2) 1 d . U P B 2
H27A_13 H 0.285800 0.277028 0.220304 0.044 Uiso 0.460(2) 1 calc R U P B 2
H27B_13 H 0.440696 0.270415 0.272910 0.044 Uiso 0.460(2) 1 calc R U P B 2
H27C_13 H 0.388303 0.309668 0.249898 0.044 Uiso 0.460(2) 1 calc R U P B 2
C27_13 C 0.1407(3) 0.30906(7) 0.32606(18) 0.0278(5) Uani 0.460(2) 1 d . U P B 2
H28A_13 H 0.161285 0.331524 0.300380 0.042 Uiso 0.460(2) 1 calc R U P B 2
H28B_13 H 0.098282 0.313504 0.377312 0.042 Uiso 0.460(2) 1 calc R U P B 2
H28C_13 H 0.071228 0.295505 0.288787 0.042 Uiso 0.460(2) 1 calc R U P B 2
C28_13 C 0.6491(5) 0.28215(8) 0.60643(19) 0.0285(6) Uani 0.460(2) 1 d . U P B 2
H29_13 H 0.613575 0.257295 0.606889 0.034 Uiso 0.460(2) 1 calc R U P B 2
C29_13 C 0.6321(4) 0.29848(8) 0.69012(18) 0.0411(7) Uani 0.460(2) 1 d . U P B 2
H30A_13 H 0.677024 0.321893 0.693396 0.062 Uiso 0.460(2) 1 calc R U P B 2
H30B_13 H 0.680589 0.283500 0.733545 0.062 Uiso 0.460(2) 1 calc R U P B 2
H30C_13 H 0.527828 0.300509 0.696976 0.062 Uiso 0.460(2) 1 calc R U P B 2
C30_13 C 0.8110(4) 0.28156(9) 0.5914(2) 0.0347(7) Uani 0.460(2) 1 d . U P B 2
H31A_13 H 0.820206 0.271202 0.537522 0.052 Uiso 0.460(2) 1 calc R U P B 2
H31B_13 H 0.866868 0.267463 0.634004 0.052 Uiso 0.460(2) 1 calc R U P B 2
H31C_13 H 0.849279 0.305638 0.593017 0.052 Uiso 0.460(2) 1 calc R U P B 2
C1_4 C 0.50336(18) 0.21838(3) 0.47762(12) 0.0267(4) Uani 0.815(4) 1 d . . P B 1
H1_4 H 0.553113 0.218230 0.534983 0.032 Uiso 0.815(4) 1 calc R U P B 1
C1_14 C 0.4611(8) 0.21986(16) 0.4389(6) 0.0267(4) Uani 0.185(4) 1 d . . P B 2
H1_14 H 0.403661 0.223077 0.383948 0.032 Uiso 0.185(4) 1 calc R U P B 2

loop_
_atom_site_aniso_label
_atom_site_aniso_U_11
_atom_site_aniso_U_22
_atom_site_aniso_U_33
_atom_site_aniso_U_23
_atom_site_aniso_U_13
_atom_site_aniso_U_12
N1_1 0.0253(11) 0.0207(19) 0.0258(11) -0.0018(14) 0.0064(9) 0.0040(14)
N2_1 0.0286(11) 0.0125(16) 0.0306(12) -0.0040(13) 0.0102(10) -0.0013(12)
B1_1 0.0253(12) 0.0136(17) 0.0239(11) 0.0053(13) 0.0013(10) -0.0059(12)
C1_1 0.0280(17) 0.041(3) 0.029(2) -0.0011(17) 0.0066(14) 0.0051(18)
C2_1 0.0315(14) 0.0235(17) 0.0217(13) 0.0054(10) 0.0027(10) 0.0000(11)
C3_1 0.0286(10) 0.0221(18) 0.0273(14) 0.0006(13) 0.0089(10) -0.0052(15)
C4_1 0.0324(14) 0.0254(17) 0.0298(15) 0.0001(11) 0.0062(10) -0.0030(11)
C5_1 0.0353(16) 0.0231(14) 0.0406(12) 0.0023(10) 0.0105(13) -0.0060(11)
C6_1 0.0416(16) 0.0266(12) 0.0295(9) 0.0033(8) 0.0122(12) -0.0005(12)
C7_1 0.0361(17) 0.0242(14) 0.0260(10) 0.0003(9) 0.0045(13) -0.0020(12)
C8_1 0.031(2) 0.044(3) 0.0258(18) 0.0050(15) -0.0025(14) -0.0024(18)
C9_1 0.0355(19) 0.033(3) 0.046(3) -0.0066(19) 0.0027(18) -0.0070(18)
C10_1 0.072(2) 0.0322(14) 0.0341(12) 0.0092(9) 0.0127(15) -0.0027(15)
C11_1 0.048(3) 0.0348(17) 0.0301(15) 0.0065(12) -0.0043(19) -0.007(2)
C12_1 0.0281(13) 0.0199(12) 0.045(2) -0.0023(14) 0.0156(13) 0.0004(10)
C13_1 0.0306(13) 0.0317(14) 0.0375(16) -0.0085(12) 0.0107(11) 0.0012(10)
C14_1 0.0308(15) 0.0219(16) 0.0361(14) -0.0071(13) 0.0140(12) -0.0036(12)
C15_1 0.0421(17) 0.0304(18) 0.056(3) -0.015(2) 0.011(2) 0.0068(13)
C16_1 0.0377(19) 0.0317(17) 0.056(3) 0.002(2) -0.002(2) 0.0078(15)
C17_1 0.031(2) 0.054(3) 0.057(3) -0.013(2) 0.0186(18) -0.005(2)
C18_1 0.054(3) 0.045(3) 0.0347(18) 0.0045(16) 0.0242(18) -0.0029(19)
C19_1 0.0335(15) 0.0159(12) 0.0190(15) -0.0033(10) 0.0040(11) -0.0080(10)
C20_1 0.0395(19) 0.0206(11) 0.0254(13) 0.0061(9) -0.0026(13) -0.0013(12)
C21_1 0.0459(18) 0.0220(10) 0.0353(14) 0.0032(9) 0.0005(12) 0.0026(14)
C22_1 0.0499(18) 0.0183(10) 0.0404(14) -0.0018(9) 0.0032(12) 0.0034(13)
C23_1 0.0446(18) 0.0216(10) 0.0311(13) -0.0049(9) 0.0039(12) -0.0021(14)
C24_1 0.0362(15) 0.0198(12) 0.0218(15) 0.0045(10) -0.0011(11) -0.0007(10)
C25_1 0.045(2) 0.0226(11) 0.0228(17) -0.0002(12) -0.0075(13) -0.0052(14)
C26_1 0.0359(19) 0.034(3) 0.041(2) 0.0082(17) -0.0019(13) -0.0010(16)
C27_1 0.059(3) 0.040(2) 0.0290(15) 0.0058(13) -0.001(2) -0.011(2)
C28_1 0.0361(15) 0.0209(18) 0.0221(19) -0.0002(14) 0.0046(12) -0.0032(12)
C29_1 0.0443(17) 0.031(3) 0.0239(19) 0.0073(15) -0.0026(15) -0.0074(16)
C30_1 0.035(2) 0.030(2) 0.037(3) -0.004(2) -0.002(2) -0.0109(15)
N1_11 0.027(2) 0.021(3) 0.0290(18) 0.004(2) 0.0071(16) -0.003(2)
N2_11 0.0257(18) 0.017(2) 0.0279(17) -0.001(2) 0.0091(16) -0.0077(19)
B1_11 0.0245(19) 0.022(3) 0.0213(18) 0.002(2) 0.0033(16) 0.001(2)
C1_11 0.032(3) 0.036(4) 0.028(4) 0.005(2) 0.008(2) 0.008(2)
C2_11 0.0302(18) 0.020(2) 0.0264(17) 0.0037(15) 0.0023(15) -0.0060(16)
C3_11 0.0310(17) 0.024(2) 0.0246(18) 0.0014(19) 0.0038(15) -0.004(2)
C4_11 0.033(2) 0.022(2) 0.034(2) 0.0002(17) 0.0046(17) -0.0077(17)
C5_11 0.037(2) 0.024(2) 0.0365(16) 0.0067(15) 0.0067(19) -0.0053(18)
C6_11 0.039(2) 0.0260(19) 0.0322(15) 0.0031(14) 0.0069(19) -0.0027(17)
C7_11 0.034(2) 0.024(2) 0.0251(15) 0.0029(15) 0.0043(19) -0.0020(18)
C8_11 0.027(3) 0.031(3) 0.031(3) 0.000(3) 0.007(2) -0.003(2)
C9_11 0.036(3) 0.030(4) 0.041(4) 0.002(2) 0.000(3) -0.009(3)
C10_11 0.065(3) 0.038(3) 0.037(2) 0.0141(19) 0.008(3) -0.008(3)
C11_11 0.045(4) 0.033(3) 0.025(2) -0.0017(19) -0.006(3) -0.009(3)
C12_11 0.033(2) 0.022(2) 0.042(3) -0.009(2) 0.009(2) 0.0025(18)
C13_11 0.037(2) 0.0285(18) 0.044(2) -0.0015(19) 0.0141(18) 0.0066(15)
C14_11 0.0286(18) 0.028(2) 0.0341(18) -0.0024(19) 0.0146(15) 0.0006(18)
C15_11 0.042(3) 0.021(3) 0.053(5) -0.015(3) 0.013(3) -0.008(2)
C16_11 0.048(3) 0.027(3) 0.049(4) -0.001(3) 0.012(3) -0.002(2)
C17_11 0.021(3) 0.032(3) 0.048(3) -0.013(2) 0.006(2) -0.005(2)
C18_11 0.051(3) 0.040(4) 0.042(3) 0.005(2) 0.013(3) 0.004(3)
C19_11 0.0322(18) 0.0165(17) 0.0244(19) 0.0023(16) 0.0028(16) -0.0027(16)
C20_11 0.040(2) 0.0179(16) 0.0262(17) -0.0006(15) -0.0029(17) -0.0031(17)
C21_11 0.042(2) 0.0234(15) 0.0315(19) 0.0043(15) -0.0019(18) 0.001(2)
C22_11 0.044(2) 0.0198(15) 0.0369(19) -0.0014(14) -0.0001(18) -0.0009(19)
C23_11 0.038(2) 0.0212(15) 0.031(2) -0.0030(15) -0.0015(18) -0.0012(19)
C24_11 0.0374(19) 0.0172(17) 0.025(2) -0.0030(16) 0.0013(16) -0.0029(15)
C25_11 0.044(3) 0.023(2) 0.027(2) 0.0082(19) -0.006(2) -0.004(2)
C26_11 0.048(4) 0.032(3) 0.032(3) 0.009(3) -0.012(3) -0.009(3)
C27_11 0.055(5) 0.035(3) 0.027(3) 0.009(2) -0.007(3) -0.005(4)
C28_11 0.036(2) 0.019(2) 0.023(3) 0.003(2) 0.000(2) -0.0036(19)
C29_11 0.050(3) 0.024(4) 0.022(3) 0.002(3) 0.012(2) 0.000(3)
C30_11 0.037(3) 0.028(3) 0.032(3) 0.002(2) 0.014(2) -0.006(2)
C1_2 0.0284(7) 0.0169(5) 0.0287(9) 0.0000(5) 0.0057(7) -0.0008(5)
C1_12 0.0284(7) 0.0169(5) 0.0287(9) 0.0000(5) 0.0057(7) -0.0008(5)
N1_3 0.0298(16) 0.0196(16) 0.031(2) -0.0010(14) 0.0081(14) -0.0033(11)
N2_3 0.0280(18) 0.0167(11) 0.036(2) -0.0002(17) 0.0096(15) 0.0007(12)
B1_3 0.0289(17) 0.0160(17) 0.0265(14) -0.0066(13) 0.0036(13) 0.0060(12)
C1_3 0.0342(16) 0.0310(14) 0.0457(19) 0.0022(14) 0.0130(14) -0.0057(11)
C2_3 0.0284(16) 0.0232(19) 0.0290(15) 0.0013(13) 0.0049(12) -0.0014(13)
C3_3 0.0333(14) 0.0251(14) 0.028(2) -0.0042(18) 0.0060(18) -0.0038(12)
C4_3 0.0344(14) 0.0288(16) 0.037(2) 0.0000(17) 0.0048(18) 0.0030(12)
C5_3 0.0441(14) 0.0309(18) 0.0381(19) -0.0084(13) 0.0107(15) 0.0059(14)
C6_3 0.0442(13) 0.0290(17) 0.0344(16) -0.0045(12) 0.0086(12) 0.0009(14)
C7_3 0.0350(12) 0.0238(19) 0.0305(16) -0.0035(15) 0.0092(12) -0.0001(16)
C8_3 0.037(2) 0.035(3) 0.031(3) 0.003(2) 0.005(2) 0.002(2)
C9_3 0.050(2) 0.033(2) 0.051(3) 0.002(3) 0.003(3) 0.0061(17)
C10_3 0.0664(19) 0.046(2) 0.0411(18) -0.0166(15) 0.0104(14) 0.0065(18)
C11_3 0.0490(19) 0.037(3) 0.0278(16) -0.001(2) -0.0004(13) 0.002(2)
C12_3 0.031(2) 0.0162(14) 0.0416(16) 0.0028(13) 0.0100(17) -0.0081(16)
C13_3 0.0351(19) 0.0307(12) 0.0429(18) 0.0026(14) 0.0143(14) -0.0045(13)
C14_3 0.0319(13) 0.0256(10) 0.0328(14) 0.0012(11) 0.0112(11) 0.0040(10)
C15_3 0.0507(18) 0.0120(14) 0.053(2) 0.0029(13) 0.0094(17) -0.0032(13)
C16_3 0.0320(14) 0.0160(14) 0.0476(16) -0.0036(13) 0.0027(11) -0.0070(12)
C17_3 0.0633(16) 0.0499(15) 0.0310(11) 0.0065(10) 0.0222(11) 0.0107(12)
C18_3 0.0377(11) 0.0349(12) 0.0482(13) 0.0115(10) 0.0204(10) 0.0105(9)
C19_3 0.0271(16) 0.0176(10) 0.0322(17) -0.0053(13) 0.0048(12) -0.0009(13)
C20_3 0.0312(13) 0.0198(12) 0.0364(19) 0.0013(16) -0.0002(15) 0.0015(10)
C21_3 0.0382(19) 0.0197(12) 0.0432(19) -0.0035(14) -0.0083(13) -0.0029(13)
C22_3 0.0440(18) 0.0172(11) 0.0493(14) -0.0020(10) -0.0062(16) -0.0010(15)
C23_3 0.0392(14) 0.0225(11) 0.0408(11) -0.0077(9) -0.0001(13) -0.0014(12)
C24_3 0.0335(14) 0.0225(10) 0.0302(11) -0.0028(8) 0.0041(13) 0.0006(13)
C25_3 0.0394(16) 0.0226(11) 0.0393(18) 0.0051(14) -0.0088(14) -0.0072(11)
C26_3 0.070(2) 0.0308(13) 0.0297(15) 0.0008(11) -0.0114(16) -0.0092(18)
C27_3 0.0538(16) 0.0460(16) 0.068(2) 0.0164(15) -0.0219(16) -0.0126(13)
C28_3 0.0438(15) 0.0272(11) 0.0314(11) -0.0028(8) 0.0019(12) -0.0042(12)
C29_3 0.0679(19) 0.0491(16) 0.0324(12) -0.0114(11) 0.0075(13) -0.0115(15)
C30_3 0.0457(19) 0.0335(14) 0.0384(14) 0.0030(10) -0.0053(14) 0.0043(14)
N1_13 0.0266(17) 0.020(2) 0.030(2) -0.0014(15) 0.0049(15) 0.0009(13)
N2_13 0.0284(19) 0.0183(12) 0.029(2) -0.0005(17) 0.0077(15) -0.0009(14)
B1_13 0.0241(19) 0.022(2) 0.0240(16) -0.0003(19) 0.0068(14) -0.0033(18)
C1_13 0.0348(19) 0.0283(17) 0.045(2) 0.0088(16) 0.0115(16) -0.0031(13)
C2_13 0.0288(17) 0.0212(19) 0.0281(18) -0.0034(15) 0.0089(14) -0.0003(14)
C3_13 0.0287(14) 0.0251(15) 0.029(2) 0.0023(18) 0.0097(19) -0.0013(12)
C4_13 0.0340(14) 0.0274(16) 0.033(2) -0.0003(17) 0.0105(18) -0.0006(13)
C5_13 0.0421(15) 0.0304(19) 0.038(2) -0.0027(14) 0.0117(16) 0.0068(14)
C6_13 0.0444(15) 0.0295(19) 0.0334(18) -0.0073(14) 0.0103(14) 0.0025(16)
C7_13 0.0361(14) 0.028(2) 0.0305(17) -0.0022(17) 0.0047(13) 0.0005(19)
C8_13 0.036(3) 0.032(3) 0.027(3) -0.002(2) 0.001(2) -0.002(2)
C9_13 0.0351(19) 0.033(2) 0.048(3) 0.007(3) 0.008(3) 0.0074(15)
C10_13 0.070(2) 0.046(2) 0.041(2) -0.0149(17) 0.0077(18) 0.011(2)
C11_13 0.043(2) 0.037(4) 0.0249(19) -0.004(3) 0.0059(15) 0.002(3)
C12_13 0.027(2) 0.0237(19) 0.0413(17) -0.0010(16) 0.0161(17) 0.0014(17)
C13_13 0.0273(18) 0.0303(13) 0.045(2) 0.0009(17) 0.0084(15) -0.0039(12)
C14_13 0.0300(15) 0.0260(11) 0.0369(16) -0.0012(13) 0.0102(12) -0.0040(11)
C15_13 0.052(3) 0.054(4) 0.064(4) 0.017(3) 0.018(3) 0.010(3)
C16_13 0.058(3) 0.072(4) 0.058(3) -0.021(3) 0.009(2) -0.011(4)
C17_13 0.0462(15) 0.0537(18) 0.0444(16) -0.0057(13) 0.0170(13) -0.0060(14)
C18_13 0.0319(13) 0.0466(17) 0.0547(17) 0.0097(13) 0.0067(12) -0.0040(12)
C19_13 0.0319(19) 0.0178(12) 0.0285(17) -0.0003(13) 0.0041(13) 0.0026(15)
C20_13 0.0324(14) 0.0199(12) 0.0300(18) -0.0041(16) 0.0017(15) -0.0007(11)
C21_13 0.041(2) 0.0192(15) 0.042(2) 0.0016(16) -0.0039(17) -0.0033(16)
C22_13 0.045(2) 0.0181(13) 0.0504(15) -0.0036(11) -0.0058(18) -0.0047(17)
C23_13 0.0448(17) 0.0232(12) 0.0425(13) -0.0078(10) -0.0065(16) -0.0031(15)
C24_13 0.0350(16) 0.0227(12) 0.0321(12) -0.0074(9) -0.0010(14) 0.0003(14)
C25_13 0.0292(13) 0.0217(12) 0.0225(14) 0.0006(12) 0.0079(11) 0.0017(10)
C26_13 0.0277(15) 0.0301(15) 0.0310(18) 0.0018(12) 0.0052(13) -0.0025(14)
C27_13 0.0271(11) 0.0284(13) 0.0277(13) 0.0069(10) 0.0027(10) 0.0028(9)
C28_13 0.0299(16) 0.0259(12) 0.0285(12) -0.0034(9) -0.0027(14) 0.0006(14)
C29_13 0.0490(17) 0.0395(15) 0.0321(13) -0.0100(11) -0.0079(13) 0.0064(14)
C30_13 0.0345(17) 0.0319(16) 0.0359(16) -0.0012(11) -0.0033(13) -0.0043(13)
C1_4 0.0315(8) 0.0183(6) 0.0315(10) -0.0026(6) 0.0079(7) -0.0015(5)
C1_14 0.0315(8) 0.0183(6) 0.0315(10) -0.0026(6) 0.0079(7) -0.0015(5)

loop_
_atom_type_symbol
_atom_type_description
_atom_type_scat_dispersion_real
_atom_type_scat_dispersion_imag
_atom_type_scat_source
C C 0.0181 0.0091 'International Tables Vol C Tables 4.2.6.8 and 6.1.1.4'
H H 0.0000 0.0000 'International Tables Vol C Tables 4.2.6.8 and 6.1.1.4'
B B 0.0090 0.0039 'International Tables Vol C Tables 4.2.6.8 and 6.1.1.4'
N N 0.0311 0.0180 'International Tables Vol C Tables 4.2.6.8 and 6.1.1.4'

loop_
_exptl_crystal_face_index_h
_exptl_crystal_face_index_k
_exptl_crystal_face_index_l
_exptl_crystal_face_perp_dist
1 1 2 0.2475
-1 -1 -2 0.3122
-1 2 -1 0.2938
1 2 2 0.2369
0 -1 0 0.1377
0 1 0 0.0459
1 -1 2 0.2563
-1 1 -2 0.3015
1 1 1 0.2332
-1 -1 -1 0.3075
1 2 -2 0.1884
-1 -2 2 0.1829
-2 -1 2 0.1293
2 1 -2 0.1032
1 -1 -1 0.1357
-1 1 1 0.1262
0 -1 0 0.1215
1 -2 2 0.2522
-1 1 -2 0.3194
-1 -2 -1 0.3007
1 2 1 0.2222
1 2 0 0.1556
-1 -2 0 0.2311
-2 -2 -1 0.2888
2 2 1 0.2142
1 2 -1 0.0983
-1 -2 1 0.1134
1 1 -1 0.1106
-1 -1 1 0.1210
-1 0 -1 0.3303
1 0 1 0.2458
1 0 -1 0.1439
-1 0 1 0.1334
-1 2 2 0.1881
1 -2 -2 0.2496
2 -2 -1 0.1351
-2 2 1 0.1784
-1 2 1 0.1290
1 -2 -1 0.1485
1 -2 0 0.1809
-1 2 0 0.2095
-1 0 -2 0.3553
1 0 2 0.2596
1 -2 1 0.2379
0 2 1 0.2348
0 -2 -1 0.3280
-1 2 -2 0.2760
0 2 -1 0.2527
0 -2 1 0.2168
2 1 2 0.2423
-2 -1 -2 0.3216
0 -1 2 0.2725
0 1 -2 0.3212
2 2 -1 0.1304
-2 -2 1 0.1884
-2 -1 1 0.1817
2 1 -1 0.1257
-1 0 2 0.1928
1 0 -2 0.2241
0 0 -1 0.3406
0 0 1 0.2783

loop_
_geom_angle_atom_site_label_1
_geom_angle_atom_site_label_2
_geom_angle_atom_site_label_3
_geom_angle
_geom_angle_site_symmetry_1
_geom_angle_site_symmetry_3
_geom_angle_publ_flag
B1_1 N1_1 C1_1 122.7(8) . . ?
B1_1 N1_1 H1D_1 119.9(14) . . ?
C1_1 N1_1 H1D_1 117.4(14) . . ?
C1_2 N2_1 C19_1 123.1(9) . . ?
C1_2 N2_1 C14_1 115.3(7) . . ?
C19_1 N2_1 C14_1 113.1(9) . . ?
N1_1 B1_1 C1_2 123.3(5) . . ?
N1_1 B1_1 C2_1 115.3(7) . . ?
C1_2 B1_1 C2_1 120.6(6) . . ?
N1_1 C1_1 H1A_1 109.5 . . ?
N1_1 C1_1 H1B_1 109.5 . . ?
H1A_1 C1_1 H1B_1 109.5 . . ?
N1_1 C1_1 H1C_1 109.5 . . ?
H1A_1 C1_1 H1C_1 109.5 . . ?
H1B_1 C1_1 H1C_1 109.5 . . ?
C3_1 C2_1 C7_1 118.5(6) . . ?
C3_1 C2_1 B1_1 121.7(5) . . ?
C7_1 C2_1 B1_1 119.7(6) . . ?
C2_1 C3_1 C4_1 121.8(6) . . ?
C2_1 C3_1 C8_1 121.6(6) . . ?
C4_1 C3_1 C8_1 116.6(7) . . ?
C5_1 C4_1 C3_1 118.6(5) . . ?
C5_1 C4_1 C9_1 118.9(4) . . ?
C3_1 C4_1 C9_1 122.5(5) . . ?
C6_1 C5_1 C4_1 121.9(4) . . ?
C6_1 C5_1 H5_1 119.1 . . ?
C4_1 C5_1 H5_1 119.1 . . ?
C5_1 C6_1 C7_1 118.5(3) . . ?
C5_1 C6_1 C10_1 120.3(3) . . ?
C7_1 C6_1 C10_1 121.2(3) . . ?
C6_1 C7_1 C2_1 120.7(5) . . ?
C6_1 C7_1 C11_1 117.9(5) . . ?
C2_1 C7_1 C11_1 121.4(5) . . ?
C3_1 C8_1 H8A_1 109.5 . . ?
C3_1 C8_1 H8B_1 109.5 . . ?
H8A_1 C8_1 H8B_1 109.5 . . ?
C3_1 C8_1 H8C_1 109.5 . . ?
H8A_1 C8_1 H8C_1 109.5 . . ?
H8B_1 C8_1 H8C_1 109.5 . . ?
C4_1 C9_1 H9A_1 109.5 . . ?
C4_1 C9_1 H9B_1 109.5 . . ?
H9A_1 C9_1 H9B_1 109.5 . . ?
C4_1 C9_1 H9C_1 109.5 . . ?
H9A_1 C9_1 H9C_1 109.5 . . ?
H9B_1 C9_1 H9C_1 109.5 . . ?
C6_1 C10_1 H10A_1 109.5 . . ?
C6_1 C10_1 H10B_1 109.5 . . ?
H10A_1 C10_1 H10B_1 109.5 . . ?
C6_1 C10_1 H10C_1 109.5 . . ?
H10A_1 C10_1 H10C_1 109.5 . . ?
H10B_1 C10_1 H10C_1 109.5 . . ?
C7_1 C11_1 H11A_1 109.5 . . ?
C7_1 C11_1 H11B_1 109.5 . . ?
H11A_1 C11_1 H11B_1 109.5 . . ?
C7_1 C11_1 H11C_1 109.5 . . ?
H11A_1 C11_1 H11C_1 109.5 . . ?
H11B_1 C11_1 H11C_1 109.5 . . ?
C15_1 C12_1 C1_2 113.9(7) . . ?
C15_1 C12_1 C16_1 109.0(7) . . ?
C1_2 C12_1 C16_1 112.9(6) . . ?
C15_1 C12_1 C13_1 108.3(6) . . ?
C1_2 C12_1 C13_1 95.3(5) . . ?
C16_1 C12_1 C13_1 117.0(6) . . ?
C14_1 C13_1 C12_1 106.1(6) . . ?
C14_1 C13_1 H14A_1 110.5 . . ?
C12_1 C13_1 H14A_1 110.5 . . ?
C14_1 C13_1 H14B_1 110.5 . . ?
C12_1 C13_1 H14B_1 110.5 . . ?
H14A_1 C13_1 H14B_1 108.7 . . ?
N2_1 C14_1 C17_1 111.4(9) . . ?
N2_1 C14_1 C18_1 117.7(7) . . ?
C17_1 C14_1 C18_1 106.0(6) . . ?
N2_1 C14_1 C13_1 99.2(6) . . ?
C17_1 C14_1 C13_1 114.3(4) . . ?
C18_1 C14_1 C13_1 108.5(5) . . ?
C12_1 C15_1 H16A_1 109.5 . . ?
C12_1 C15_1 H16B_1 109.5 . . ?
H16A_1 C15_1 H16B_1 109.5 . . ?
C12_1 C15_1 H16C_1 109.5 . . ?
H16A_1 C15_1 H16C_1 109.5 . . ?
H16B_1 C15_1 H16C_1 109.5 . . ?
C12_1 C16_1 H17A_1 109.5 . . ?
C12_1 C16_1 H17B_1 109.5 . . ?
H17A_1 C16_1 H17B_1 109.5 . . ?
C12_1 C16_1 H17C_1 109.5 . . ?
H17A_1 C16_1 H17C_1 109.5 . . ?
H17B_1 C16_1 H17C_1 109.5 . . ?
C14_1 C17_1 H18A_1 109.5 . . ?
C14_1 C17_1 H18B_1 109.5 . . ?
H18A_1 C17_1 H18B_1 109.5 . . ?
C14_1 C17_1 H18C_1 109.5 . . ?
H18A_1 C17_1 H18C_1 109.5 . . ?
H18B_1 C17_1 H18C_1 109.5 . . ?
C14_1 C18_1 H19A_1 109.5 . . ?
C14_1 C18_1 H19B_1 109.5 . . ?
H19A_1 C18_1 H19B_1 109.5 . . ?
C14_1 C18_1 H19C_1 109.5 . . ?
H19A_1 C18_1 H19C_1 109.5 . . ?
H19B_1 C18_1 H19C_1 109.5 . . ?
C24_1 C19_1 C20_1 115.5(7) . . ?
C24_1 C19_1 N2_1 117.7(9) . . ?
C20_1 C19_1 N2_1 126.8(7) . . ?
C21_1 C20_1 C19_1 119.5(7) . . ?
C21_1 C20_1 C25_1 119.1(5) . . ?
C19_1 C20_1 C25_1 121.1(7) . . ?
C22_1 C21_1 C20_1 122.8(4) . . ?
C22_1 C21_1 H21_1 118.6 . . ?
C20_1 C21_1 H21_1 118.6 . . ?
C21_1 C22_1 C23_1 119.5(4) . . ?
C21_1 C22_1 H23_1 120.3 . . ?
C23_1 C22_1 H23_1 120.3 . . ?
C22_1 C23_1 C24_1 120.3(5) . . ?
C22_1 C23_1 H24_1 119.8 . . ?
C24_1 C23_1 H24_1 119.8 . . ?
C23_1 C24_1 C19_1 122.2(6) . . ?
C23_1 C24_1 C28_1 115.2(7) . . ?
C19_1 C24_1 C28_1 122.1(8) . . ?
C27_1 C25_1 C20_1 112.0(8) . . ?
C27_1 C25_1 C26_1 110.5(7) . . ?
C20_1 C25_1 C26_1 107.9(8) . . ?
C27_1 C25_1 H26_1 108.8 . . ?
C20_1 C25_1 H26_1 108.8 . . ?
C26_1 C25_1 H26_1 108.8 . . ?
C25_1 C26_1 H27A_1 109.5 . . ?
C25_1 C26_1 H27B_1 109.5 . . ?
H27A_1 C26_1 H27B_1 109.5 . . ?
C25_1 C26_1 H27C_1 109.5 . . ?
H27A_1 C26_1 H27C_1 109.5 . . ?
H27B_1 C26_1 H27C_1 109.5 . . ?
C25_1 C27_1 H28A_1 109.5 . . ?
C25_1 C27_1 H28B_1 109.5 . . ?
H28A_1 C27_1 H28B_1 109.5 . . ?
C25_1 C27_1 H28C_1 109.5 . . ?
H28A_1 C27_1 H28C_1 109.5 . . ?
H28B_1 C27_1 H28C_1 109.5 . . ?
C29_1 C28_1 C24_1 107.2(9) . . ?
C29_1 C28_1 C30_1 109.3(8) . . ?
C24_1 C28_1 C30_1 114.6(8) . . ?
C29_1 C28_1 H29_1 108.6 . . ?
C24_1 C28_1 H29_1 108.6 . . ?
C30_1 C28_1 H29_1 108.6 . . ?
C28_1 C29_1 H30A_1 109.5 . . ?
C28_1 C29_1 H30B_1 109.5 . . ?
H30A_1 C29_1 H30B_1 109.5 . . ?
C28_1 C29_1 H30C_1 109.5 . . ?
H30A_1 C29_1 H30C_1 109.5 . . ?
H30B_1 C29_1 H30C_1 109.5 . . ?
C28_1 C30_1 H31A_1 109.5 . . ?
C28_1 C30_1 H31B_1 109.5 . . ?
H31A_1 C30_1 H31B_1 109.5 . . ?
C28_1 C30_1 H31C_1 109.5 . . ?
H31A_1 C30_1 H31C_1 109.5 . . ?
H31B_1 C30_1 H31C_1 109.5 . . ?
B1_11 N1_11 C1_11 134.3(15) . . ?
B1_11 N1_11 H1N_11 112.9 . . ?
C1_11 N1_11 H1N_11 112.9 . . ?
C19_11 N2_11 C1_12 127.4(19) . . ?
C19_11 N2_11 C14_11 126.7(17) . . ?
C1_12 N2_11 C14_11 104.1(12) . . ?
N1_11 B1_11 C2_11 120.5(14) . . ?
N1_11 B1_11 C1_12 108.3(11) . . ?
C2_11 B1_11 C1_12 126.5(12) . . ?
N1_11 C1_11 H1A_11 109.5 . . ?
N1_11 C1_11 H1B_11 109.5 . . ?
H1A_11 C1_11 H1B_11 109.5 . . ?
N1_11 C1_11 H1C_11 109.5 . . ?
H1A_11 C1_11 H1C_11 109.5 . . ?
H1B_11 C1_11 H1C_11 109.5 . . ?
C7_11 C2_11 C3_11 120.3(10) . . ?
C7_11 C2_11 B1_11 121.5(12) . . ?
C3_11 C2_11 B1_11 118.2(10) . . ?
C4_11 C3_11 C2_11 117.4(11) . . ?
C4_11 C3_11 C8_11 123.4(13) . . ?
C2_11 C3_11 C8_11 119.2(11) . . ?
C5_11 C4_11 C3_11 119.6(10) . . ?
C5_11 C4_11 C9_11 121.4(8) . . ?
C3_11 C4_11 C9_11 118.9(9) . . ?
C4_11 C5_11 C6_11 123.2(7) . . ?
C4_11 C5_11 H5_11 118.4 . . ?
C6_11 C5_11 H5_11 118.4 . . ?
C5_11 C6_11 C7_11 119.7(6) . . ?
C5_11 C6_11 C10_11 119.4(6) . . ?
C7_11 C6_11 C10_11 120.9(6) . . ?
C2_11 C7_11 C6_11 119.8(9) . . ?
C2_11 C7_11 C11_11 121.6(10) . . ?
C6_11 C7_11 C11_11 118.5(9) . . ?
C3_11 C8_11 H8A_11 109.5 . . ?
C3_11 C8_11 H8B_11 109.5 . . ?
H8A_11 C8_11 H8B_11 109.5 . . ?
C3_11 C8_11 H8C_11 109.5 . . ?
H8A_11 C8_11 H8C_11 109.5 . . ?
H8B_11 C8_11 H8C_11 109.5 . . ?
C4_11 C9_11 H9A_11 109.5 . . ?
C4_11 C9_11 H9B_11 109.5 . . ?
H9A_11 C9_11 H9B_11 109.5 . . ?
C4_11 C9_11 H9C_11 109.5 . . ?
H9A_11 C9_11 H9C_11 109.5 . . ?
H9B_11 C9_11 H9C_11 109.5 . . ?
C6_11 C10_11 H10A_11 109.5 . . ?
C6_11 C10_11 H10B_11 109.5 . . ?
H10A_11 C10_11 H10B_11 109.5 . . ?
C6_11 C10_11 H10C_11 109.5 . . ?
H10A_11 C10_11 H10C_11 109.5 . . ?
H10B_11 C10_11 H10C_11 109.5 . . ?
C7_11 C11_11 H11A_11 109.5 . . ?
C7_11 C11_11 H11B_11 109.5 . . ?
H11A_11 C11_11 H11B_11 109.5 . . ?
C7_11 C11_11 H11C_11 109.5 . . ?
H11A_11 C11_11 H11C_11 109.5 . . ?
H11B_11 C11_11 H11C_11 109.5 . . ?
C13_11 C12_11 C16_11 99.4(13) . . ?
C13_11 C12_11 C1_12 111.6(14) . . ?
C16_11 C12_11 C1_12 87.3(13) . . ?
C13_11 C12_11 C15_11 114.9(13) . . ?
C16_11 C12_11 C15_11 108.1(14) . . ?
C1_12 C12_11 C15_11 127.2(14) . . ?
C12_11 C13_11 C14_11 109.8(12) . . ?
C12_11 C13_11 H14A_11 109.7 . . ?
C14_11 C13_11 H14A_11 109.7 . . ?
C12_11 C13_11 H14B_11 109.7 . . ?
C14_11 C13_11 H14B_11 109.7 . . ?
H14A_11 C13_11 H14B_11 108.2 . . ?
C18_11 C14_11 C13_11 116.1(11) . . ?
C18_11 C14_11 C17_11 106.6(11) . . ?
C13_11 C14_11 C17_11 107.5(8) . . ?
C18_11 C14_11 N2_11 107.9(12) . . ?
C13_11 C14_11 N2_11 107.4(11) . . ?
C17_11 C14_11 N2_11 111.4(14) . . ?
C12_11 C15_11 H16A_11 109.5 . . ?
C12_11 C15_11 H16B_11 109.5 . . ?
H16A_11 C15_11 H16B_11 109.5 . . ?
C12_11 C15_11 H16C_11 109.5 . . ?
H16A_11 C15_11 H16C_11 109.5 . . ?
H16B_11 C15_11 H16C_11 109.5 . . ?
C12_11 C16_11 H17A_11 109.5 . . ?
C12_11 C16_11 H17B_11 109.5 . . ?
H17A_11 C16_11 H17B_11 109.5 . . ?
C12_11 C16_11 H17C_11 109.5 . . ?
H17A_11 C16_11 H17C_11 109.5 . . ?
H17B_11 C16_11 H17C_11 109.5 . . ?
C14_11 C17_11 H18A_11 109.5 . . ?
C14_11 C17_11 H18B_11 109.5 . . ?
H18A_11 C17_11 H18B_11 109.5 . . ?
C14_11 C17_11 H18C_11 109.5 . . ?
H18A_11 C17_11 H18C_11 109.5 . . ?
H18B_11 C17_11 H18C_11 109.5 . . ?
C14_11 C18_11 H19A_11 109.5 . . ?
C14_11 C18_11 H19B_11 109.5 . . ?
H19A_11 C18_11 H19B_11 109.5 . . ?
C14_11 C18_11 H19C_11 109.5 . . ?
H19A_11 C18_11 H19C_11 109.5 . . ?
H19B_11 C18_11 H19C_11 109.5 . . ?
C20_11 C19_11 C24_11 126.2(15) . . ?
C20_11 C19_11 N2_11 113.6(14) . . ?
C24_11 C19_11 N2_11 120.1(17) . . ?
C19_11 C20_11 C21_11 118.6(12) . . ?
C19_11 C20_11 C25_11 129.1(14) . . ?
C21_11 C20_11 C25_11 112.3(11) . . ?
C22_11 C21_11 C20_11 118.7(8) . . ?
C22_11 C21_11 H21_11 120.7 . . ?
C20_11 C21_11 H21_11 120.7 . . ?
C23_11 C22_11 C21_11 118.9(7) . . ?
C23_11 C22_11 H23_11 120.6 . . ?
C21_11 C22_11 H23_11 120.6 . . ?
C22_11 C23_11 C24_11 125.0(9) . . ?
C22_11 C23_11 H24_11 117.5 . . ?
C24_11 C23_11 H24_11 117.5 . . ?
C19_11 C24_11 C23_11 111.4(11) . . ?
C19_11 C24_11 C28_11 127.1(15) . . ?
C23_11 C24_11 C28_11 121.5(13) . . ?
C26_11 C25_11 C20_11 115.7(15) . . ?
C26_11 C25_11 C27_11 106.7(12) . . ?
C20_11 C25_11 C27_11 114.1(14) . . ?
C26_11 C25_11 H26_11 106.6 . . ?
C20_11 C25_11 H26_11 106.6 . . ?
C27_11 C25_11 H26_11 106.6 . . ?
C25_11 C26_11 H27A_11 109.5 . . ?
C25_11 C26_11 H27B_11 109.5 . . ?
H27A_11 C26_11 H27B_11 109.5 . . ?
C25_11 C26_11 H27C_11 109.5 . . ?
H27A_11 C26_11 H27C_11 109.5 . . ?
H27B_11 C26_11 H27C_11 109.5 . . ?
C25_11 C27_11 H28A_11 109.5 . . ?
C25_11 C27_11 H28B_11 109.5 . . ?
H28A_11 C27_11 H28B_11 109.5 . . ?
C25_11 C27_11 H28C_11 109.5 . . ?
H28A_11 C27_11 H28C_11 109.5 . . ?
H28B_11 C27_11 H28C_11 109.5 . . ?
C24_11 C28_11 C30_11 109.3(15) . . ?
C24_11 C28_11 C29_11 116.4(17) . . ?
C30_11 C28_11 C29_11 109.6(15) . . ?
C24_11 C28_11 H29_11 107.1 . . ?
C30_11 C28_11 H29_11 107.1 . . ?
C29_11 C28_11 H29_11 107.1 . . ?
C28_11 C29_11 H30A_11 109.5 . . ?
C28_11 C29_11 H30B_11 109.5 . . ?
H30A_11 C29_11 H30B_11 109.5 . . ?
C28_11 C29_11 H30C_11 109.5 . . ?
H30A_11 C29_11 H30C_11 109.5 . . ?
H30B_11 C29_11 H30C_11 109.5 . . ?
C28_11 C30_11 H31A_11 109.5 . . ?
C28_11 C30_11 H31B_11 109.5 . . ?
H31A_11 C30_11 H31B_11 109.5 . . ?
C28_11 C30_11 H31C_11 109.5 . . ?
H31A_11 C30_11 H31C_11 109.5 . . ?
H31B_11 C30_11 H31C_11 109.5 . . ?
N2_1 C1_2 C12_1 101.3(5) . . ?
N2_1 C1_2 B1_1 117.3(6) . . ?
C12_1 C1_2 B1_1 118.3(4) . . ?
N2_1 C1_2 H1_2 106.3 . . ?
C12_1 C1_2 H1_2 106.3 . . ?
B1_1 C1_2 H1_2 106.3 . . ?
N2_11 C1_12 C12_11 104.6(12) . . ?
N2_11 C1_12 B1_11 127.4(13) . . ?
C12_11 C1_12 B1_11 119.3(11) . . ?
N2_11 C1_12 H1_12 99.8 . . ?
C12_11 C1_12 H1_12 99.8 . . ?
B1_11 C1_12 H1_12 99.8 . . ?
B1_3 N1_3 C1_3 129.7(7) . . ?
B1_3 N1_3 H1_3 115.1 . . ?
C1_3 N1_3 H1_3 115.1 . . ?
C19_3 N2_3 C1_4 126.3(6) . . ?
C19_3 N2_3 C14_3 114.5(7) . . ?
C1_4 N2_3 C14_3 104.4(6) . . ?
N1_3 B1_3 C1_4 123.0(6) . . ?
N1_3 B1_3 C2_3 115.0(8) . . ?
C1_4 B1_3 C2_3 120.7(7) . . ?
N1_3 C1_3 H1A_3 109.5 . . ?
N1_3 C1_3 H1B_3 109.5 . . ?
H1A_3 C1_3 H1B_3 109.5 . . ?
N1_3 C1_3 H1C_3 109.5 . . ?
H1A_3 C1_3 H1C_3 109.5 . . ?
H1B_3 C1_3 H1C_3 109.5 . . ?
C7_3 C2_3 C3_3 117.4(9) . . ?
C7_3 C2_3 B1_3 120.2(7) . . ?
C3_3 C2_3 B1_3 122.2(10) . . ?
C4_3 C3_3 C2_3 121.7(8) . . ?
C4_3 C3_3 C8_3 119.9(10) . . ?
C2_3 C3_3 C8_3 118.5(12) . . ?
C5_3 C4_3 C3_3 118.4(5) . . ?
C5_3 C4_3 C9_3 120.6(6) . . ?
C3_3 C4_3 C9_3 121.0(6) . . ?
C6_3 C5_3 C4_3 122.2(4) . . ?
C6_3 C5_3 H5_3 118.9 . . ?
C4_3 C5_3 H5_3 118.9 . . ?
C5_3 C6_3 C7_3 118.9(4) . . ?
C5_3 C6_3 C10_3 118.9(4) . . ?
C7_3 C6_3 C10_3 122.3(4) . . ?
C2_3 C7_3 C6_3 121.4(6) . . ?
C2_3 C7_3 C11_3 120.3(6) . . ?
C6_3 C7_3 C11_3 118.3(6) . . ?
C3_3 C8_3 H8A_3 109.5 . . ?
C3_3 C8_3 H8B_3 109.5 . . ?
H8A_3 C8_3 H8B_3 109.5 . . ?
C3_3 C8_3 H8C_3 109.5 . . ?
H8A_3 C8_3 H8C_3 109.5 . . ?
H8B_3 C8_3 H8C_3 109.5 . . ?
C4_3 C9_3 H9A_3 109.5 . . ?
C4_3 C9_3 H9B_3 109.5 . . ?
H9A_3 C9_3 H9B_3 109.5 . . ?
C4_3 C9_3 H9C_3 109.5 . . ?
H9A_3 C9_3 H9C_3 109.5 . . ?
H9B_3 C9_3 H9C_3 109.5 . . ?
C6_3 C10_3 H10A_3 109.5 . . ?
C6_3 C10_3 H10B_3 109.5 . . ?
H10A_3 C10_3 H10B_3 109.5 . . ?
C6_3 C10_3 H10C_3 109.5 . . ?
H10A_3 C10_3 H10C_3 109.5 . . ?
H10B_3 C10_3 H10C_3 109.5 . . ?
C7_3 C11_3 H11A_3 109.5 . . ?
C7_3 C11_3 H11B_3 109.5 . . ?
H11A_3 C11_3 H11B_3 109.5 . . ?
C7_3 C11_3 H11C_3 109.5 . . ?
H11A_3 C11_3 H11C_3 109.5 . . ?
H11B_3 C11_3 H11C_3 109.5 . . ?
C13_3 C12_3 C16_3 118.3(10) . . ?
C13_3 C12_3 C15_3 110.9(10) . . ?
C16_3 C12_3 C15_3 108.7(9) . . ?
C13_3 C12_3 C1_4 101.2(9) . . ?
C16_3 C12_3 C1_4 107.9(9) . . ?
C15_3 C12_3 C1_4 109.4(8) . . ?
C12_3 C13_3 C14_3 112.8(7) . . ?
C12_3 C13_3 H14A_3 109.0 . . ?
C14_3 C13_3 H14A_3 109.0 . . ?
C12_3 C13_3 H14B_3 109.0 . . ?
C14_3 C13_3 H14B_3 109.0 . . ?
H14A_3 C13_3 H14B_3 107.8 . . ?
C13_3 C14_3 C17_3 99.1(2) . . ?
C13_3 C14_3 C18_3 120.2(3) . . ?
C17_3 C14_3 C18_3 108.8(2) . . ?
C13_3 C14_3 N2_3 98.4(5) . . ?
C17_3 C14_3 N2_3 124.5(4) . . ?
C18_3 C14_3 N2_3 106.7(4) . . ?
C12_3 C15_3 H16A_3 109.5 . . ?
C12_3 C15_3 H16B_3 109.5 . . ?
H16A_3 C15_3 H16B_3 109.5 . . ?
C12_3 C15_3 H16C_3 109.5 . . ?
H16A_3 C15_3 H16C_3 109.5 . . ?
H16B_3 C15_3 H16C_3 109.5 . . ?
C12_3 C16_3 H17A_3 109.5 . . ?
C12_3 C16_3 H17B_3 109.5 . . ?
H17A_3 C16_3 H17B_3 109.5 . . ?
C12_3 C16_3 H17C_3 109.5 . . ?
H17A_3 C16_3 H17C_3 109.5 . . ?
H17B_3 C16_3 H17C_3 109.5 . . ?
C14_3 C17_3 H18A_3 109.5 . . ?
C14_3 C17_3 H18B_3 109.5 . . ?
H18A_3 C17_3 H18B_3 109.5 . . ?
C14_3 C17_3 H18C_3 109.5 . . ?
H18A_3 C17_3 H18C_3 109.5 . . ?
H18B_3 C17_3 H18C_3 109.5 . . ?
C14_3 C18_3 H19A_3 109.5 . . ?
C14_3 C18_3 H19B_3 109.5 . . ?
H19A_3 C18_3 H19B_3 109.5 . . ?
C14_3 C18_3 H19C_3 109.5 . . ?
H19A_3 C18_3 H19C_3 109.5 . . ?
H19B_3 C18_3 H19C_3 109.5 . . ?
C24_3 C19_3 C20_3 119.4(5) . . ?
C24_3 C19_3 N2_3 121.8(5) . . ?
C20_3 C19_3 N2_3 118.8(4) . . ?
C21_3 C20_3 C19_3 118.9(4) . . ?
C21_3 C20_3 C25_3 116.7(4) . . ?
C19_3 C20_3 C25_3 124.2(5) . . ?
C20_3 C21_3 C22_3 122.5(5) . . ?
C20_3 C21_3 H21_3 118.7 . . ?
C22_3 C21_3 H21_3 118.7 . . ?
C23_3 C22_3 C21_3 118.7(4) . . ?
C23_3 C22_3 H22_3 120.7 . . ?
C21_3 C22_3 H22_3 120.7 . . ?
C22_3 C23_3 C24_3 121.4(3) . . ?
C22_3 C23_3 H24_3 119.3 . . ?
C24_3 C23_3 H24_3 119.3 . . ?
C23_3 C24_3 C19_3 119.0(4) . . ?
C23_3 C24_3 C28_3 116.6(3) . . ?
C19_3 C24_3 C28_3 124.2(4) . . ?
C20_3 C25_3 C26_3 109.8(4) . . ?
C20_3 C25_3 C27_3 114.4(4) . . ?
C26_3 C25_3 C27_3 107.8(3) . . ?
C20_3 C25_3 H26_3 108.2 . . ?
C26_3 C25_3 H26_3 108.2 . . ?
C27_3 C25_3 H26_3 108.2 . . ?
C25_3 C26_3 H27A_3 109.5 . . ?
C25_3 C26_3 H27B_3 109.5 . . ?
H27A_3 C26_3 H27B_3 109.5 . . ?
C25_3 C26_3 H27C_3 109.5 . . ?
H27A_3 C26_3 H27C_3 109.5 . . ?
H27B_3 C26_3 H27C_3 109.5 . . ?
C25_3 C27_3 H28A_3 109.5 . . ?
C25_3 C27_3 H28B_3 109.5 . . ?
H28A_3 C27_3 H28B_3 109.5 . . ?
C25_3 C27_3 H28C_3 109.5 . . ?
H28A_3 C27_3 H28C_3 109.5 . . ?
H28B_3 C27_3 H28C_3 109.5 . . ?
C24_3 C28_3 C30_3 110.0(2) . . ?
C24_3 C28_3 C29_3 113.1(3) . . ?
C30_3 C28_3 C29_3 109.4(3) . . ?
C24_3 C28_3 H29_3 108.1 . . ?
C30_3 C28_3 H29_3 108.1 . . ?
C29_3 C28_3 H29_3 108.1 . . ?
C28_3 C29_3 H30A_3 109.5 . . ?
C28_3 C29_3 H30B_3 109.5 . . ?
H30A_3 C29_3 H30B_3 109.5 . . ?
C28_3 C29_3 H30C_3 109.5 . . ?
H30A_3 C29_3 H30C_3 109.5 . . ?
H30B_3 C29_3 H30C_3 109.5 . . ?
C28_3 C30_3 H31A_3 109.5 . . ?
C28_3 C30_3 H31B_3 109.5 . . ?
H31A_3 C30_3 H31B_3 109.5 . . ?
C28_3 C30_3 H31C_3 109.5 . . ?
H31A_3 C30_3 H31C_3 109.5 . . ?
H31B_3 C30_3 H31C_3 109.5 . . ?
B1_13 N1_13 C1_13 126.2(7) . . ?
B1_13 N1_13 H1_13 116.9 . . ?
C1_13 N1_13 H1_13 116.9 . . ?
C1_14 N2_13 C19_13 124.7(8) . . ?
C1_14 N2_13 C14_13 105.5(8) . . ?
C19_13 N2_13 C14_13 122.0(8) . . ?
N1_13 B1_13 C2_13 120.7(10) . . ?
N1_13 B1_13 C1_14 107.5(8) . . ?
C2_13 B1_13 C1_14 127.1(9) . . ?
N1_13 C1_13 H1A_13 109.5 . . ?
N1_13 C1_13 H1B_13 109.5 . . ?
H1A_13 C1_13 H1B_13 109.5 . . ?
N1_13 C1_13 H1C_13 109.5 . . ?
H1A_13 C1_13 H1C_13 109.5 . . ?
H1B_13 C1_13 H1C_13 109.5 . . ?
C3_13 C2_13 C7_13 121.0(10) . . ?
C3_13 C2_13 B1_13 119.9(12) . . ?
C7_13 C2_13 B1_13 119.1(9) . . ?
C2_13 C3_13 C4_13 118.9(10) . . ?
C2_13 C3_13 C8_13 123.7(14) . . ?
C4_13 C3_13 C8_13 117.4(11) . . ?
C5_13 C4_13 C3_13 118.9(7) . . ?
C5_13 C4_13 C9_13 118.9(7) . . ?
C3_13 C4_13 C9_13 122.2(7) . . ?
C6_13 C5_13 C4_13 123.2(5) . . ?
C6_13 C5_13 H5_13 118.4 . . ?
C4_13 C5_13 H5_13 118.4 . . ?
C5_13 C6_13 C7_13 118.6(5) . . ?
C5_13 C6_13 C10_13 120.6(4) . . ?
C7_13 C6_13 C10_13 120.9(5) . . ?
C6_13 C7_13 C2_13 119.5(7) . . ?
C6_13 C7_13 C11_13 119.7(7) . . ?
C2_13 C7_13 C11_13 120.8(7) . . ?
C3_13 C8_13 H8A_13 109.5 . . ?
C3_13 C8_13 H8B_13 109.5 . . ?
H8A_13 C8_13 H8B_13 109.5 . . ?
C3_13 C8_13 H8C_13 109.5 . . ?
H8A_13 C8_13 H8C_13 109.5 . . ?
H8B_13 C8_13 H8C_13 109.5 . . ?
C4_13 C9_13 H9A_13 109.5 . . ?
C4_13 C9_13 H9B_13 109.5 . . ?
H9A_13 C9_13 H9B_13 109.5 . . ?
C4_13 C9_13 H9C_13 109.5 . . ?
H9A_13 C9_13 H9C_13 109.5 . . ?
H9B_13 C9_13 H9C_13 109.5 . . ?
C6_13 C10_13 H10A_13 109.5 . . ?
C6_13 C10_13 H10B_13 109.5 . . ?
H10A_13 C10_13 H10B_13 109.5 . . ?
C6_13 C10_13 H10C_13 109.5 . . ?
H10A_13 C10_13 H10C_13 109.5 . . ?
H10B_13 C10_13 H10C_13 109.5 . . ?
C7_13 C11_13 H11A_13 109.5 . . ?
C7_13 C11_13 H11B_13 109.5 . . ?
H11A_13 C11_13 H11B_13 109.5 . . ?
C7_13 C11_13 H11C_13 109.5 . . ?
H11A_13 C11_13 H11C_13 109.5 . . ?
H11B_13 C11_13 H11C_13 109.5 . . ?
C15_13 C12_13 C1_14 132.4(12) . . ?
C15_13 C12_13 C16_13 108.7(11) . . ?
C1_14 C12_13 C16_13 100.5(12) . . ?
C15_13 C12_13 C13_13 110.4(12) . . ?
C1_14 C12_13 C13_13 99.9(10) . . ?
C16_13 C12_13 C13_13 100.4(10) . . ?
C14_13 C13_13 C12_13 109.3(8) . . ?
C14_13 C13_13 H14A_13 109.8 . . ?
C12_13 C13_13 H14A_13 109.8 . . ?
C14_13 C13_13 H14B_13 109.8 . . ?
C12_13 C13_13 H14B_13 109.8 . . ?
H14A_13 C13_13 H14B_13 108.3 . . ?
C13_13 C14_13 C17_13 122.6(3) . . ?
C13_13 C14_13 C18_13 98.4(3) . . ?
C17_13 C14_13 C18_13 106.6(3) . . ?
C13_13 C14_13 N2_13 105.2(6) . . ?
C17_13 C14_13 N2_13 104.3(4) . . ?
C18_13 C14_13 N2_13 121.0(4) . . ?
C12_13 C15_13 H16A_13 109.5 . . ?
C12_13 C15_13 H16B_13 109.5 . . ?
H16A_13 C15_13 H16B_13 109.5 . . ?
C12_13 C15_13 H16C_13 109.5 . . ?
H16A_13 C15_13 H16C_13 109.5 . . ?
H16B_13 C15_13 H16C_13 109.5 . . ?
C12_13 C16_13 H17A_13 109.5 . . ?
C12_13 C16_13 H17B_13 109.5 . . ?
H17A_13 C16_13 H17B_13 109.5 . . ?
C12_13 C16_13 H17C_13 109.5 . . ?
H17A_13 C16_13 H17C_13 109.5 . . ?
H17B_13 C16_13 H17C_13 109.5 . . ?
C14_13 C17_13 H18A_13 109.5 . . ?
C14_13 C17_13 H18B_13 109.5 . . ?
H18A_13 C17_13 H18B_13 109.5 . . ?
C14_13 C17_13 H18C_13 109.5 . . ?
H18A_13 C17_13 H18C_13 109.5 . . ?
H18B_13 C17_13 H18C_13 109.5 . . ?
C14_13 C18_13 H19A_13 109.5 . . ?
C14_13 C18_13 H19B_13 109.5 . . ?
H19A_13 C18_13 H19B_13 109.5 . . ?
C14_13 C18_13 H19C_13 109.5 . . ?
H19A_13 C18_13 H19C_13 109.5 . . ?
H19B_13 C18_13 H19C_13 109.5 . . ?
C24_13 C19_13 C20_13 119.4(6) . . ?
C24_13 C19_13 N2_13 123.2(5) . . ?
C20_13 C19_13 N2_13 117.4(5) . . ?
C19_13 C20_13 C21_13 118.6(5) . . ?
C19_13 C20_13 C25_13 123.7(6) . . ?
C21_13 C20_13 C25_13 117.6(5) . . ?
C22_13 C21_13 C20_13 121.0(6) . . ?
C22_13 C21_13 H22_13 119.5 . . ?
C20_13 C21_13 H22_13 119.5 . . ?
C21_13 C22_13 C23_13 119.6(5) . . ?
C21_13 C22_13 H23_13 120.2 . . ?
C23_13 C22_13 H23_13 120.2 . . ?
C22_13 C23_13 C24_13 122.8(4) . . ?
C22_13 C23_13 H24_13 118.6 . . ?
C24_13 C23_13 H24_13 118.6 . . ?
C23_13 C24_13 C19_13 118.6(5) . . ?
C23_13 C24_13 C28_13 117.4(3) . . ?
C19_13 C24_13 C28_13 123.9(4) . . ?
C27_13 C25_13 C20_13 113.4(4) . . ?
C27_13 C25_13 C26_13 108.0(3) . . ?
C20_13 C25_13 C26_13 110.1(4) . . ?
C27_13 C25_13 H26_13 108.4 . . ?
C20_13 C25_13 H26_13 108.4 . . ?
C26_13 C25_13 H26_13 108.4 . . ?
C25_13 C26_13 H27A_13 109.5 . . ?
C25_13 C26_13 H27B_13 109.5 . . ?
H27A_13 C26_13 H27B_13 109.5 . . ?
C25_13 C26_13 H27C_13 109.5 . . ?
H27A_13 C26_13 H27C_13 109.5 . . ?
H27B_13 C26_13 H27C_13 109.5 . . ?
C25_13 C27_13 H28A_13 109.5 . . ?
C25_13 C27_13 H28B_13 109.5 . . ?
H28A_13 C27_13 H28B_13 109.5 . . ?
C25_13 C27_13 H28C_13 109.5 . . ?
H28A_13 C27_13 H28C_13 109.5 . . ?
H28B_13 C27_13 H28C_13 109.5 . . ?
C24_13 C28_13 C29_13 112.7(3) . . ?
C24_13 C28_13 C30_13 109.4(3) . . ?
C29_13 C28_13 C30_13 110.3(3) . . ?
C24_13 C28_13 H29_13 108.1 . . ?
C29_13 C28_13 H29_13 108.1 . . ?
C30_13 C28_13 H29_13 108.1 . . ?
C28_13 C29_13 H30A_13 109.5 . . ?
C28_13 C29_13 H30B_13 109.5 . . ?
H30A_13 C29_13 H30B_13 109.5 . . ?
C28_13 C29_13 H30C_13 109.5 . . ?
H30A_13 C29_13 H30C_13 109.5 . . ?
H30B_13 C29_13 H30C_13 109.5 . . ?
C28_13 C30_13 H31A_13 109.5 . . ?
C28_13 C30_13 H31B_13 109.5 . . ?
H31A_13 C30_13 H31B_13 109.5 . . ?
C28_13 C30_13 H31C_13 109.5 . . ?
H31A_13 C30_13 H31C_13 109.5 . . ?
H31B_13 C30_13 H31C_13 109.5 . . ?
N2_3 C1_4 B1_3 115.2(5) . . ?
N2_3 C1_4 C12_3 97.8(6) . . ?
B1_3 C1_4 C12_3 122.2(6) . . ?
N2_3 C1_4 H1_4 106.8 . . ?
B1_3 C1_4 H1_4 106.8 . . ?
C12_3 C1_4 H1_4 106.8 . . ?
N2_13 C1_14 C12_13 108.0(9) . . ?
N2_13 C1_14 B1_13 121.6(8) . . ?
C12_13 C1_14 B1_13 114.3(8) . . ?
N2_13 C1_14 H1_14 103.5 . . ?
C12_13 C1_14 H1_14 103.5 . . ?
B1_13 C1_14 H1_14 103.5 . . ?

loop_
_geom_bond_atom_site_label_1
_geom_bond_atom_site_label_2
_geom_bond_distance
_geom_bond_site_symmetry_2
_geom_bond_publ_flag
N1_1 B1_1 1.410(9) . ?
N1_1 C1_1 1.455(14) . ?
N1_1 H1D_1 0.95(2) . ?
N2_1 C1_2 1.446(11) . ?
N2_1 C19_1 1.465(11) . ?
N2_1 C14_1 1.467(17) . ?
B1_1 C1_2 1.577(10) . ?
B1_1 C2_1 1.624(8) . ?
C1_1 H1A_1 0.9800 . ?
C1_1 H1B_1 0.9800 . ?
C1_1 H1C_1 0.9800 . ?
C2_1 C3_1 1.374(10) . ?
C2_1 C7_1 1.447(8) . ?
C3_1 C4_1 1.413(7) . ?
C3_1 C8_1 1.517(10) . ?
C4_1 C5_1 1.407(5) . ?
C4_1 C9_1 1.508(9) . ?
C5_1 C6_1 1.395(5) . ?
C5_1 H5_1 0.9500 . ?
C6_1 C7_1 1.406(6) . ?
C6_1 C10_1 1.512(5) . ?
C7_1 C11_1 1.496(9) . ?
C8_1 H8A_1 0.9800 . ?
C8_1 H8B_1 0.9800 . ?
C8_1 H8C_1 0.9800 . ?
C9_1 H9A_1 0.9800 . ?
C9_1 H9B_1 0.9800 . ?
C9_1 H9C_1 0.9800 . ?
C10_1 H10A_1 0.9800 . ?
C10_1 H10B_1 0.9800 . ?
C10_1 H10C_1 0.9800 . ?
C11_1 H11A_1 0.9800 . ?
C11_1 H11B_1 0.9800 . ?
C11_1 H11C_1 0.9800 . ?
C12_1 C15_1 1.480(13) . ?
C12_1 C1_2 1.543(10) . ?
C12_1 C16_1 1.551(9) . ?
C12_1 C13_1 1.661(9) . ?
C13_1 C14_1 1.563(6) . ?
C13_1 H14A_1 0.9900 . ?
C13_1 H14B_1 0.9900 . ?
C14_1 C17_1 1.503(10) . ?
C14_1 C18_1 1.557(7) . ?
C15_1 H16A_1 0.9800 . ?
C15_1 H16B_1 0.9800 . ?
C15_1 H16C_1 0.9800 . ?
C16_1 H17A_1 0.9800 . ?
C16_1 H17B_1 0.9800 . ?
C16_1 H17C_1 0.9800 . ?
C17_1 H18A_1 0.9800 . ?
C17_1 H18B_1 0.9800 . ?
C17_1 H18C_1 0.9800 . ?
C18_1 H19A_1 0.9800 . ?
C18_1 H19B_1 0.9800 . ?
C18_1 H19C_1 0.9800 . ?
C19_1 C24_1 1.440(9) . ?
C19_1 C20_1 1.450(9) . ?
C20_1 C21_1 1.397(9) . ?
C20_1 C25_1 1.540(9) . ?
C21_1 C22_1 1.376(6) . ?
C21_1 H21_1 0.9500 . ?
C22_1 C23_1 1.376(6) . ?
C22_1 H23_1 0.9500 . ?
C23_1 C24_1 1.397(10) . ?
C23_1 H24_1 0.9500 . ?
C24_1 C28_1 1.551(11) . ?
C25_1 C27_1 1.490(15) . ?
C25_1 C26_1 1.560(11) . ?
C25_1 H26_1 1.0000 . ?
C26_1 H27A_1 0.9800 . ?
C26_1 H27B_1 0.9800 . ?
C26_1 H27C_1 0.9800 . ?
C27_1 H28A_1 0.9800 . ?
C27_1 H28B_1 0.9800 . ?
C27_1 H28C_1 0.9800 . ?
C28_1 C29_1 1.547(11) . ?
C28_1 C30_1 1.559(12) . ?
C28_1 H29_1 1.0000 . ?
C29_1 H30A_1 0.9800 . ?
C29_1 H30B_1 0.9800 . ?
C29_1 H30C_1 0.9800 . ?
C30_1 H31A_1 0.9800 . ?
C30_1 H31B_1 0.9800 . ?
C30_1 H31C_1 0.9800 . ?
N1_11 B1_11 1.353(17) . ?
N1_11 C1_11 1.51(3) . ?
N1_11 H1N_11 0.8800 . ?
N2_11 C19_11 1.39(2) . ?
N2_11 C1_12 1.44(2) . ?
N2_11 C14_11 1.59(3) . ?
B1_11 C2_11 1.541(15) . ?
B1_11 C1_12 1.68(2) . ?
C1_11 H1A_11 0.9800 . ?
C1_11 H1B_11 0.9800 . ?
C1_11 H1C_11 0.9800 . ?
C2_11 C7_11 1.349(15) . ?
C2_11 C3_11 1.483(19) . ?
C3_11 C4_11 1.381(13) . ?
C3_11 C8_11 1.504(18) . ?
C4_11 C5_11 1.360(10) . ?
C4_11 C9_11 1.517(17) . ?
C5_11 C6_11 1.365(9) . ?
C5_11 H5_11 0.9500 . ?
C6_11 C7_11 1.393(11) . ?
C6_11 C10_11 1.523(9) . ?
C7_11 C11_11 1.535(15) . ?
C8_11 H8A_11 0.9800 . ?
C8_11 H8B_11 0.9800 . ?
C8_11 H8C_11 0.9800 . ?
C9_11 H9A_11 0.9800 . ?
C9_11 H9B_11 0.9800 . ?
C9_11 H9C_11 0.9800 . ?
C10_11 H10A_11 0.9800 . ?
C10_11 H10B_11 0.9800 . ?
C10_11 H10C_11 0.9800 . ?
C11_11 H11A_11 0.9800 . ?
C11_11 H11B_11 0.9800 . ?
C11_11 H11C_11 0.9800 . ?
C12_11 C13_11 1.298(18) . ?
C12_11 C16_11 1.495(18) . ?
C12_11 C1_12 1.60(2) . ?
C12_11 C15_11 1.62(2) . ?
C13_11 C14_11 1.476(12) . ?
C13_11 H14A_11 0.9900 . ?
C13_11 H14B_11 0.9900 . ?
C14_11 C18_11 1.476(15) . ?
C14_11 C17_11 1.564(17) . ?
C15_11 H16A_11 0.9800 . ?
C15_11 H16B_11 0.9800 . ?
C15_11 H16C_11 0.9800 . ?
C16_11 H17A_11 0.9800 . ?
C16_11 H17B_11 0.9800 . ?
C16_11 H17C_11 0.9800 . ?
C17_11 H18A_11 0.9800 . ?
C17_11 H18B_11 0.9800 . ?
C17_11 H18C_11 0.9800 . ?
C18_11 H19A_11 0.9800 . ?
C18_11 H19B_11 0.9800 . ?
C18_11 H19C_11 0.9800 . ?
C19_11 C20_11 1.366(18) . ?
C19_11 C24_11 1.386(16) . ?
C20_11 C21_11 1.406(17) . ?
C20_11 C25_11 1.489(18) . ?
C21_11 C22_11 1.392(10) . ?
C21_11 H21_11 0.9500 . ?
C22_11 C23_11 1.382(10) . ?
C22_11 H23_11 0.9500 . ?
C23_11 C24_11 1.417(18) . ?
C23_11 H24_11 0.9500 . ?
C24_11 C28_11 1.46(2) . ?
C25_11 C26_11 1.48(2) . ?
C25_11 C27_11 1.63(3) . ?
C25_11 H26_11 1.0000 . ?
C26_11 H27A_11 0.9800 . ?
C26_11 H27B_11 0.9800 . ?
C26_11 H27C_11 0.9800 . ?
C27_11 H28A_11 0.9800 . ?
C27_11 H28B_11 0.9800 . ?
C27_11 H28C_11 0.9800 . ?
C28_11 C30_11 1.49(2) . ?
C28_11 C29_11 1.50(2) . ?
C28_11 H29_11 1.0000 . ?
C29_11 H30A_11 0.9800 . ?
C29_11 H30B_11 0.9800 . ?
C29_11 H30C_11 0.9800 . ?
C30_11 H31A_11 0.9800 . ?
C30_11 H31B_11 0.9800 . ?
C30_11 H31C_11 0.9800 . ?
C1_2 H1_2 1.0000 . ?
C1_12 H1_12 1.0000 . ?
N1_3 B1_3 1.404(11) . ?
N1_3 C1_3 1.450(8) . ?
N1_3 H1_3 0.8800 . ?
N2_3 C19_3 1.438(11) . ?
N2_3 C1_4 1.497(10) . ?
N2_3 C14_3 1.536(10) . ?
B1_3 C1_4 1.556(12) . ?
B1_3 C2_3 1.632(11) . ?
C1_3 H1A_3 0.9800 . ?
C1_3 H1B_3 0.9800 . ?
C1_3 H1C_3 0.9800 . ?
C2_3 C7_3 1.406(13) . ?
C2_3 C3_3 1.429(13) . ?
C3_3 C4_3 1.401(14) . ?
C3_3 C8_3 1.521(14) . ?
C4_3 C5_3 1.392(6) . ?
C4_3 C9_3 1.512(9) . ?
C5_3 C6_3 1.389(5) . ?
C5_3 H5_3 0.9500 . ?
C6_3 C7_3 1.412(7) . ?
C6_3 C10_3 1.513(5) . ?
C7_3 C11_3 1.513(9) . ?
C8_3 H8A_3 0.9800 . ?
C8_3 H8B_3 0.9800 . ?
C8_3 H8C_3 0.9800 . ?
C9_3 H9A_3 0.9800 . ?
C9_3 H9B_3 0.9800 . ?
C9_3 H9C_3 0.9800 . ?
C10_3 H10A_3 0.9800 . ?
C10_3 H10B_3 0.9800 . ?
C10_3 H10C_3 0.9800 . ?
C11_3 H11A_3 0.9800 . ?
C11_3 H11B_3 0.9800 . ?
C11_3 H11C_3 0.9800 . ?
C12_3 C13_3 1.468(14) . ?
C12_3 C16_3 1.503(18) . ?
C12_3 C15_3 1.569(16) . ?
C12_3 C1_4 1.615(12) . ?
C13_3 C14_3 1.511(6) . ?
C13_3 H14A_3 0.9900 . ?
C13_3 H14B_3 0.9900 . ?
C14_3 C17_3 1.520(4) . ?
C14_3 C18_3 1.527(4) . ?
C15_3 H16A_3 0.9800 . ?
C15_3 H16B_3 0.9800 . ?
C15_3 H16C_3 0.9800 . ?
C16_3 H17A_3 0.9800 . ?
C16_3 H17B_3 0.9800 . ?
C16_3 H17C_3 0.9800 . ?
C17_3 H18A_3 0.9800 . ?
C17_3 H18B_3 0.9800 . ?
C17_3 H18C_3 0.9800 . ?
C18_3 H19A_3 0.9800 . ?
C18_3 H19B_3 0.9800 . ?
C18_3 H19C_3 0.9800 . ?
C19_3 C24_3 1.411(6) . ?
C19_3 C20_3 1.419(7) . ?
C20_3 C21_3 1.374(9) . ?
C20_3 C25_3 1.522(5) . ?
C21_3 C22_3 1.386(6) . ?
C21_3 H21_3 0.9500 . ?
C22_3 C23_3 1.383(5) . ?
C22_3 H22_3 0.9500 . ?
C23_3 C24_3 1.401(5) . ?
C23_3 H24_3 0.9500 . ?
C24_3 C28_3 1.512(4) . ?
C25_3 C26_3 1.526(5) . ?
C25_3 C27_3 1.535(4) . ?
C25_3 H26_3 1.0000 . ?
C26_3 H27A_3 0.9800 . ?
C26_3 H27B_3 0.9800 . ?
C26_3 H27C_3 0.9800 . ?
C27_3 H28A_3 0.9800 . ?
C27_3 H28B_3 0.9800 . ?
C27_3 H28C_3 0.9800 . ?
C28_3 C30_3 1.519(4) . ?
C28_3 C29_3 1.544(4) . ?
C28_3 H29_3 1.0000 . ?
C29_3 H30A_3 0.9800 . ?
C29_3 H30B_3 0.9800 . ?
C29_3 H30C_3 0.9800 . ?
C30_3 H31A_3 0.9800 . ?
C30_3 H31B_3 0.9800 . ?
C30_3 H31C_3 0.9800 . ?
N1_13 B1_13 1.388(13) . ?
N1_13 C1_13 1.459(9) . ?
N1_13 H1_13 0.8800 . ?
N2_13 C1_14 1.445(14) . ?
N2_13 C19_13 1.448(13) . ?
N2_13 C14_13 1.565(12) . ?
B1_13 C2_13 1.553(13) . ?
B1_13 C1_14 1.693(14) . ?
C1_13 H1A_13 0.9800 . ?
C1_13 H1B_13 0.9800 . ?
C1_13 H1C_13 0.9800 . ?
C2_13 C3_13 1.392(15) . ?
C2_13 C7_13 1.433(15) . ?
C3_13 C4_13 1.413(16) . ?
C3_13 C8_13 1.496(17) . ?
C4_13 C5_13 1.393(8) . ?
C4_13 C9_13 1.506(11) . ?
C5_13 C6_13 1.386(6) . ?
C5_13 H5_13 0.9500 . ?
C6_13 C7_13 1.392(9) . ?
C6_13 C10_13 1.520(6) . ?
C7_13 C11_13 1.507(11) . ?
C8_13 H8A_13 0.9800 . ?
C8_13 H8B_13 0.9800 . ?
C8_13 H8C_13 0.9800 . ?
C9_13 H9A_13 0.9800 . ?
C9_13 H9B_13 0.9800 . ?
C9_13 H9C_13 0.9800 . ?
C10_13 H10A_13 0.9800 . ?
C10_13 H10B_13 0.9800 . ?
C10_13 H10C_13 0.9800 . ?
C11_13 H11A_13 0.9800 . ?
C11_13 H11B_13 0.9800 . ?
C11_13 H11C_13 0.9800 . ?
C12_13 C15_13 1.46(2) . ?
C12_13 C1_14 1.476(19) . ?
C12_13 C16_13 1.55(2) . ?
C12_13 C13_13 1.634(16) . ?
C13_13 C14_13 1.410(8) . ?
C13_13 H14A_13 0.9900 . ?
C13_13 H14B_13 0.9900 . ?
C14_13 C17_13 1.509(5) . ?
C14_13 C18_13 1.534(5) . ?
C15_13 H16A_13 0.9800 . ?
C15_13 H16B_13 0.9800 . ?
C15_13 H16C_13 0.9800 . ?
C16_13 H17A_13 0.9800 . ?
C16_13 H17B_13 0.9800 . ?
C16_13 H17C_13 0.9800 . ?
C17_13 H18A_13 0.9800 . ?
C17_13 H18B_13 0.9800 . ?
C17_13 H18C_13 0.9800 . ?
C18_13 H19A_13 0.9800 . ?
C18_13 H19B_13 0.9800 . ?
C18_13 H19C_13 0.9800 . ?
C19_13 C24_13 1.411(7) . ?
C19_13 C20_13 1.418(8) . ?
C20_13 C21_13 1.432(11) . ?
C20_13 C25_13 1.526(6) . ?
C21_13 C22_13 1.360(7) . ?
C21_13 H22_13 0.9500 . ?
C22_13 C23_13 1.370(6) . ?
C22_13 H23_13 0.9500 . ?
C23_13 C24_13 1.394(6) . ?
C23_13 H24_13 0.9500 . ?
C24_13 C28_13 1.514(5) . ?
C25_13 C27_13 1.519(4) . ?
C25_13 C26_13 1.540(4) . ?
C25_13 H26_13 1.0000 . ?
C26_13 H27A_13 0.9800 . ?
C26_13 H27B_13 0.9800 . ?
C26_13 H27C_13 0.9800 . ?
C27_13 H28A_13 0.9800 . ?
C27_13 H28B_13 0.9800 . ?
C27_13 H28C_13 0.9800 . ?
C28_13 C29_13 1.531(4) . ?
C28_13 C30_13 1.535(5) . ?
C28_13 H29_13 1.0000 . ?
C29_13 H30A_13 0.9800 . ?
C29_13 H30B_13 0.9800 . ?
C29_13 H30C_13 0.9800 . ?
C30_13 H31A_13 0.9800 . ?
C30_13 H31B_13 0.9800 . ?
C30_13 H31C_13 0.9800 . ?
C1_4 H1_4 1.0000 . ?
C1_14 H1_14 1.0000 . ?
